data_7154491
loop_
_publ_author_name
'Cao, Liping'
'\<Skalamera, \/Dani'
'Zavalij, Peter Y.'
'Hosta\<s, Ji\<r\'i'
'Hobza, Pavel'
'Mlinari\'c-Majerski, Kata'
'Glaser, Robert'
'Isaacs, Lyle'

_publ_section_title
;
 Influence of hydrophobic residues on the binding of CB[7] toward
 diammonium ions of common ammoniumammonium distance.
;
_journal_issue 22
_journal_name_full 'Organic &amp; biomolecular chemistry'
_journal_page_first 6249
_journal_page_last 6254
_journal_paper_doi 10.1039/c5ob00784d
_journal_volume 13
_journal_year 2015
_chemical_absolute_configuration ad
_chemical_formula_moiety 'C42 H42 N28 O14, C16 H24 N2, 2(C F3 O3 S), 16(H2 O)'
_chemical_formula_sum 'C60 H98 F6 N30 O36 S2'
_chemical_formula_weight 1993.80
_chemical_name_common CB7-guest
_chemical_name_systematic
;
CB7-guest
;
_space_group_crystal_system orthorhombic
_space_group_IT_number 29
_space_group_name_Hall 'P 2c -2ac'
_space_group_name_H-M_alt 'P c a 21'
_symmetry_cell_setting orthorhombic
_symmetry_space_group_name_Hall 'P 2c -2ac'
_symmetry_space_group_name_H-M 'P c a 21'
_atom_sites_solution_hydrogens geom
_atom_sites_solution_primary direct
_atom_sites_solution_secondary difmap
_audit_creation_method 'SHELXL-2014 & ZCIF'
_audit_update_record
;
2015-03-31 deposited with the CCDC.
2015-04-28 downloaded from the CCDC.
;
_cell_angle_alpha 90
_cell_angle_beta 90
_cell_angle_gamma 90
_cell_formula_units_Z 8
_cell_length_a 35.892(3)
_cell_length_b 13.4750(10)
_cell_length_c 34.752(3)
_cell_measurement_reflns_used 50576
_cell_measurement_temperature 150(2)
_cell_measurement_theta_max 25.6
_cell_measurement_theta_min 2.2
_cell_volume 16808(2)
_computing_cell_refinement Apex2
_computing_data_collection 'Apex2 (Bruker, 2010)'
_computing_data_reduction 'Apex2, Saint'
_computing_molecular_graphics 'XSHEL (Bruker, 2004)'
_computing_publication_material 'Apex2, SHELXL-2014, Platon (Spek, 1990)'
_computing_structure_refinement 'ShelXL-2014 (Sheldrick, 2014)'
_computing_structure_solution 'ShelXS-97 (Sheldrick, 2008)'
_diffrn_ambient_temperature 150(2)
_diffrn_detector 'CCD area detector'
_diffrn_detector_area_resol_mean 8.333
_diffrn_measured_fraction_theta_full 1.000
_diffrn_measured_fraction_theta_max 1.000
_diffrn_measurement_device_type 'Bruker Smart Apex II CCD'
_diffrn_measurement_method '\f and \w scans'
_diffrn_measurement_specimen_support 'MiTeGen loop'
_diffrn_orient_matrix_type standard
_diffrn_orient_matrix_UB_11 -0.0438349
_diffrn_orient_matrix_UB_12 -0.0019491
_diffrn_orient_matrix_UB_13 -0.0224017
_diffrn_orient_matrix_UB_21 0.0183998
_diffrn_orient_matrix_UB_22 -0.0277273
_diffrn_orient_matrix_UB_23 -0.0028118
_diffrn_orient_matrix_UB_31 -0.0569871
_diffrn_orient_matrix_UB_32 -0.0074458
_diffrn_orient_matrix_UB_33 0.0163262
_diffrn_radiation_monochromator graphite
_diffrn_radiation_type MoK\a
_diffrn_radiation_wavelength 0.71073
_diffrn_reflns_av_R_equivalents 0.0275
_diffrn_reflns_av_unetI/netI 0.0235
_diffrn_reflns_Laue_measured_fraction_full 1.000
_diffrn_reflns_Laue_measured_fraction_max 1.000
_diffrn_reflns_limit_h_max 42
_diffrn_reflns_limit_h_min -42
_diffrn_reflns_limit_k_max 16
_diffrn_reflns_limit_k_min -16
_diffrn_reflns_limit_l_max 41
_diffrn_reflns_limit_l_min -41
_diffrn_reflns_number 136944
_diffrn_reflns_point_group_measured_fraction_full 0.995
_diffrn_reflns_point_group_measured_fraction_max 0.995
_diffrn_reflns_theta_full 25.000
_diffrn_reflns_theta_max 24.998
_diffrn_reflns_theta_min 1.717
_diffrn_source 'sealed tube'
_exptl_absorpt_coefficient_mu 0.185
_exptl_absorpt_correction_T_max 0.943
_exptl_absorpt_correction_T_min 0.865
_exptl_absorpt_correction_type multi-scan
_exptl_absorpt_process_details 'SADABS (Sheldrick, 2008)'
_exptl_crystal_colour colourless
_exptl_crystal_density_diffrn 1.576
_exptl_crystal_density_method 'not measured'
_exptl_crystal_description prism
_exptl_crystal_F_000 8336
_exptl_crystal_size_max 0.49
_exptl_crystal_size_mid 0.44
_exptl_crystal_size_min 0.32
_refine_diff_density_max 0.889
_refine_diff_density_min -0.747
_refine_diff_density_rms 0.082
_refine_ls_abs_structure_details
;
 Flack x determined using 11668 quotients [(I+)-(I-)]/[(I+)+(I-)]
 (Parsons, Flack and Wagner, Acta Cryst. B69 (2013) 249-259).
;
_refine_ls_abs_structure_Flack -0.12(2)
_refine_ls_extinction_method none
_refine_ls_goodness_of_fit_ref 1.065
_refine_ls_hydrogen_treatment constr
_refine_ls_matrix_type full
_refine_ls_number_parameters 2833
_refine_ls_number_reflns 29455
_refine_ls_number_restraints 3165
_refine_ls_restrained_S_all 1.104
_refine_ls_R_factor_all 0.0859
_refine_ls_R_factor_gt 0.0779
_refine_ls_shift/su_max 0.000
_refine_ls_shift/su_mean 0.000
_refine_ls_structure_factor_coef Fsqd
_refine_ls_weighting_details 'w=1/[\s^2^(Fo^2^)+(0.0200P)^2^+69.0000P] where P=(Fo^2^+2Fc^2^)/3'
_refine_ls_weighting_scheme calc
_refine_ls_wR_factor_gt 0.1595
_refine_ls_wR_factor_ref 0.1638
_reflns_Friedel_coverage 0.955
_reflns_Friedel_fraction_full 0.990
_reflns_Friedel_fraction_max 0.990
_reflns_number_gt 26319
_reflns_number_total 29455
_reflns_threshold_expression 'I > 2\s(I)'
_cod_data_source_file c5ob00784d2.cif
_cod_data_source_block 2557
_cod_depositor_comments 'Adding full bibliography for 7154490--7154491.cif.'
_cod_original_sg_symbol_H-M Pca21
_cod_database_code 7154491
_shelx_space_group_comment
;
The symmetry employed for this shelxl refinement is uniquely defined
by the following loop, which should always be used as a source of
symmetry information in preference to the above space-group names.
They are only intended as comments.
;
_shelx_estimated_absorpt_t_min 0.915
_shelx_estimated_absorpt_t_max 0.943
_shelxl_version_number 2014-3

loop_
_space_group_symop_operation_xyz
'x, y, z'
'-x, -y, z+1/2'
'x+1/2, -y, z'
'-x+1/2, y, z+1/2'

loop_
_atom_site_label
_atom_site_type_symbol
_atom_site_fract_x
_atom_site_fract_y
_atom_site_fract_z
_atom_site_U_iso_or_equiv
_atom_site_adp_type
_atom_site_occupancy
_atom_site_site_symmetry_order
_atom_site_calc_flag
_atom_site_refinement_flags_posn
_atom_site_refinement_flags_adp
_atom_site_refinement_flags_occupancy
_atom_site_disorder_assembly
_atom_site_disorder_group
N10A N 0.67343(19) 0.5081(5) 0.3586(2) 0.0329(16) Uani 1 1 d . . . . .
C11A C 0.6752(2) 0.6046(6) 0.3406(2) 0.0312(18) Uani 1 1 d . . . . .
H11A H 0.6498 0.6292 0.3336 0.037 Uiso 1 1 calc R U . . .
N12A N 0.6960(2) 0.6789(5) 0.3618(2) 0.0379(18) Uani 1 1 d . . . . .
C13A C 0.6946(2) 0.4388(6) 0.3403(3) 0.0312(18) Uani 1 1 d . . . . .
O13A O 0.69734(16) 0.3514(4) 0.34894(19) 0.0366(14) Uani 1 1 d . . . . .
C14A C 0.7256(2) 0.7168(6) 0.3412(3) 0.040(2) Uani 1 1 d . . . . .
O14A O 0.74436(18) 0.7873(4) 0.3494(2) 0.0495(18) Uani 1 1 d . . . . .
N15A N 0.71257(18) 0.4853(5) 0.3100(2) 0.0304(15) Uani 1 1 d . . . . .
C16A C 0.6992(2) 0.5870(6) 0.3045(3) 0.0331(19) Uani 1 1 d . . . . .
H16A H 0.6845 0.5945 0.2802 0.040 Uiso 1 1 calc R U . . .
N17A N 0.72830(19) 0.6618(5) 0.3079(2) 0.0383(18) Uani 1 1 d . . . . .
C18A C 0.7284(2) 0.4278(6) 0.2787(3) 0.0341(19) Uani 1 1 d . . . . .
H18A H 0.7234 0.3566 0.2833 0.041 Uiso 1 1 calc R U . . .
H18B H 0.7158 0.4465 0.2544 0.041 Uiso 1 1 calc R U . . .
C19A C 0.7538(2) 0.6851(6) 0.2771(3) 0.048(3) Uani 1 1 d . . . . .
H19A H 0.7632 0.7536 0.2808 0.057 Uiso 1 1 calc R U . . .
H19B H 0.7402 0.6832 0.2524 0.057 Uiso 1 1 calc R U . . .
N20A N 0.76814(18) 0.4423(5) 0.2742(2) 0.0368(17) Uani 1 1 d . . . . .
C21A C 0.7845(2) 0.5248(6) 0.2537(3) 0.042(2) Uani 1 1 d . . . . .
H21A H 0.7732 0.5335 0.2276 0.050 Uiso 1 1 calc R U . . .
N22A N 0.78574(19) 0.6175(5) 0.2748(3) 0.049(2) Uani 1 1 d . . . . .
C23A C 0.7929(2) 0.3671(5) 0.2808(2) 0.0299(18) Uani 1 1 d . . . . .
O23A O 0.78520(15) 0.2864(4) 0.29476(17) 0.0314(13) Uani 1 1 d . . . . .
C24A C 0.8208(3) 0.6483(6) 0.2822(4) 0.054(3) Uani 1 1 d . . . . .
O24A O 0.83013(17) 0.7280(4) 0.2968(3) 0.066(2) Uani 1 1 d . . . . .
N25A N 0.82733(18) 0.3989(5) 0.2697(2) 0.0316(15) Uani 1 1 d . . . . .
C26A C 0.8259(2) 0.4959(6) 0.2512(3) 0.036(2) Uani 1 1 d . . . . .
H26A H 0.8344 0.4919 0.2238 0.043 Uiso 1 1 calc R U . . .
N27A N 0.84465(18) 0.5746(5) 0.2713(2) 0.0383(18) Uani 1 1 d . . . . .
C28A C 0.8590(2) 0.3330(6) 0.2683(2) 0.0296(17) Uani 1 1 d . . . . .
H28A H 0.8716 0.3408 0.2431 0.036 Uiso 1 1 calc R U . . .
H28B H 0.8500 0.2637 0.2701 0.036 Uiso 1 1 calc R U . . .
C29A C 0.8849(2) 0.5863(6) 0.2725(3) 0.0329(19) Uani 1 1 d . . . . .
H29A H 0.8953 0.5674 0.2471 0.040 Uiso 1 1 calc R U . . .
H29B H 0.8909 0.6571 0.2769 0.040 Uiso 1 1 calc R U . . .
N30A N 0.88590(19) 0.3509(5) 0.29886(19) 0.0303(15) Uani 1 1 d . . . . .
C31A C 0.9151(2) 0.4247(5) 0.2965(2) 0.0243(16) Uani 1 1 d . . . . .
H31A H 0.9300 0.4172 0.2723 0.029 Uiso 1 1 calc R U . . .
N32A N 0.90253(18) 0.5275(5) 0.30190(19) 0.0279(14) Uani 1 1 d . . . . .
C33A C 0.8902(2) 0.2902(5) 0.3301(2) 0.0308(18) Uani 1 1 d . . . . .
O33A O 0.87100(17) 0.2164(4) 0.33735(17) 0.0371(14) Uani 1 1 d . . . . .
C34A C 0.9171(2) 0.5692(6) 0.3343(2) 0.0300(18) Uani 1 1 d . . . . .
O34A O 0.91338(16) 0.6559(4) 0.34449(18) 0.0358(14) Uani 1 1 d . . . . .
N35A N 0.9201(2) 0.3239(5) 0.3510(2) 0.0313(15) Uani 1 1 d . . . . .
C36A C 0.9391(2) 0.4051(6) 0.3327(2) 0.0277(17) Uani 1 1 d . . . . .
H36A H 0.9653 0.3872 0.3257 0.033 Uiso 1 1 calc R U . . .
N37A N 0.93734(19) 0.4981(5) 0.35331(19) 0.0291(14) Uani 1 1 d . . . . .
C38A C 0.9374(3) 0.2631(5) 0.3805(2) 0.0315(19) Uani 1 1 d . . . . .
H38A H 0.9642 0.2553 0.3744 0.038 Uiso 1 1 calc R U . . .
H38B H 0.9259 0.1964 0.3801 0.038 Uiso 1 1 calc R U . . .
C39A C 0.9609(3) 0.5216(6) 0.3857(2) 0.0327(19) Uani 1 1 d . . . . .
H39A H 0.9626 0.5947 0.3880 0.039 Uiso 1 1 calc R U . . .
H39B H 0.9863 0.4964 0.3803 0.039 Uiso 1 1 calc R U . . .
N40A N 0.9337(2) 0.3048(5) 0.41887(19) 0.0304(15) Uani 1 1 d . . . . .
C41A C 0.9574(2) 0.3822(6) 0.4341(2) 0.0292(17) Uani 1 1 d . . . . .
H41A H 0.9842 0.3669 0.4293 0.035 Uiso 1 1 calc R U . . .
N42A N 0.9487(2) 0.4814(5) 0.4225(2) 0.0325(16) Uani 1 1 d . . . . .
C43A C 0.9132(2) 0.2588(5) 0.4467(2) 0.0305(18) Uani 1 1 d . . . . .
O43A O 0.89205(18) 0.1873(4) 0.44182(18) 0.0417(15) Uani 1 1 d . . . . .
C44A C 0.9377(2) 0.5391(6) 0.4524(2) 0.0277(17) Uani 1 1 d . . . . .
O44A O 0.93136(17) 0.6287(4) 0.45057(17) 0.0339(13) Uani 1 1 d . . . . .
N45A N 0.9202(2) 0.3046(5) 0.4810(2) 0.0330(16) Uani 1 1 d . . . . .
C46A C 0.9486(2) 0.3804(5) 0.4774(2) 0.0297(18) Uani 1 1 d . . . . .
H46A H 0.9712 0.3647 0.4931 0.036 Uiso 1 1 calc R U . . .
N47A N 0.93513(19) 0.4815(4) 0.48431(19) 0.0281(15) Uani 1 1 d . . . . .
C48A C 0.9077(3) 0.2647(6) 0.5170(2) 0.0336(19) Uani 1 1 d . . . . .
H48A H 0.9295 0.2571 0.5343 0.040 Uiso 1 1 calc R U . . .
H48B H 0.8972 0.1978 0.5124 0.040 Uiso 1 1 calc R U . . .
C49A C 0.9320(2) 0.5214(5) 0.5228(2) 0.0287(17) Uani 1 1 d . . . . .
H49A H 0.9525 0.4943 0.5387 0.034 Uiso 1 1 calc R U . . .
H49B H 0.9352 0.5943 0.5216 0.034 Uiso 1 1 calc R U . . .
N50A N 0.88008(19) 0.3244(5) 0.53604(19) 0.0301(15) Uani 1 1 d . . . . .
C51A C 0.8896(2) 0.4065(5) 0.5612(2) 0.0286(17) Uani 1 1 d . . . . .
H51A H 0.9101 0.3884 0.5793 0.034 Uiso 1 1 calc R U . . .
N52A N 0.89742(19) 0.5000(5) 0.54122(19) 0.0300(15) Uani 1 1 d . . . . .
C53A C 0.8449(2) 0.2920(6) 0.5421(2) 0.0282(17) Uani 1 1 d . . . . .
O53A O 0.83065(18) 0.2180(4) 0.52727(17) 0.0385(14) Uani 1 1 d . . . . .
C54A C 0.8723(2) 0.5709(5) 0.5504(2) 0.0269(17) Uani 1 1 d . . . . .
O54A O 0.87376(17) 0.6579(4) 0.54075(17) 0.0367(14) Uani 1 1 d . . . . .
N55A N 0.82773(19) 0.3537(5) 0.56737(19) 0.0296(15) Uani 1 1 d . . . . .
C56A C 0.8530(2) 0.4270(5) 0.5827(2) 0.0277(17) Uani 1 1 d . . . . .
H56A H 0.8562 0.4196 0.6112 0.033 Uiso 1 1 calc R U . . .
N57A N 0.84446(19) 0.5293(5) 0.57210(19) 0.0288(15) Uani 1 1 d . . . . .
C58A C 0.7904(2) 0.3368(6) 0.5820(2) 0.0300(18) Uani 1 1 d . . . . .
H58A H 0.7909 0.3414 0.6104 0.036 Uiso 1 1 calc R U . . .
H58B H 0.7826 0.2686 0.5752 0.036 Uiso 1 1 calc R U . . .
C59A C 0.8173(2) 0.5896(6) 0.5917(2) 0.0297(18) Uani 1 1 d . . . . .
H59A H 0.8172 0.5712 0.6193 0.036 Uiso 1 1 calc R U . . .
H59B H 0.8250 0.6599 0.5899 0.036 Uiso 1 1 calc R U . . .
N60A N 0.76289(19) 0.4065(5) 0.56731(19) 0.0313(15) Uani 1 1 d . . . . .
C61A C 0.7548(2) 0.5007(6) 0.5866(2) 0.0294(17) Uani 1 1 d . . . . .
H61A H 0.7519 0.4922 0.6150 0.035 Uiso 1 1 calc R U . . .
N62A N 0.78025(18) 0.5805(5) 0.57717(19) 0.0303(15) Uani 1 1 d . . . . .
C63A C 0.7343(2) 0.3749(6) 0.5445(2) 0.0317(18) Uani 1 1 d . . . . .
O63A O 0.73197(18) 0.2964(4) 0.52833(17) 0.0382(14) Uani 1 1 d . . . . .
C64A C 0.7641(2) 0.6528(6) 0.5550(2) 0.0309(18) Uani 1 1 d . . . . .
O64A O 0.77912(17) 0.7301(4) 0.54497(17) 0.0369(14) Uani 1 1 d . . . . .
N65A N 0.7083(2) 0.4510(5) 0.5430(2) 0.0381(17) Uani 1 1 d . . . . .
C66A C 0.7182(2) 0.5325(6) 0.5675(2) 0.0319(18) Uani 1 1 d . . . . .
H66A H 0.6984 0.5452 0.5872 0.038 Uiso 1 1 calc R U . . .
N67A N 0.72840(19) 0.6246(5) 0.5470(2) 0.0323(16) Uani 1 1 d . . . . .
C68A C 0.6725(2) 0.4407(6) 0.5244(3) 0.040(2) Uani 1 1 d . . . . .
H68A H 0.6529 0.4669 0.5418 0.048 Uiso 1 1 calc R U . . .
H68B H 0.6673 0.3693 0.5202 0.048 Uiso 1 1 calc R U . . .
C69A C 0.7014(3) 0.6923(6) 0.5315(3) 0.037(2) Uani 1 1 d . . . . .
H69A H 0.7122 0.7598 0.5312 0.045 Uiso 1 1 calc R U . . .
H69B H 0.6794 0.6936 0.5487 0.045 Uiso 1 1 calc R U . . .
N70A N 0.67050(19) 0.4924(5) 0.4879(2) 0.0342(16) Uani 1 1 d . . . . .
C71A C 0.6594(2) 0.5979(6) 0.4855(3) 0.036(2) Uani 1 1 d . . . . .
H71A H 0.6367 0.6125 0.5011 0.043 Uiso 1 1 calc R U . . .
N72A N 0.6892(2) 0.6672(5) 0.4929(2) 0.0331(16) Uani 1 1 d . . . . .
C73A C 0.6661(2) 0.4446(6) 0.4545(3) 0.035(2) Uani 1 1 d . . . . .
O73A O 0.67032(16) 0.3544(4) 0.4488(2) 0.0412(15) Uani 1 1 d . . . . .
C74A C 0.7002(3) 0.7157(6) 0.4607(3) 0.041(2) Uani 1 1 d . . . . .
O74A O 0.7238(2) 0.7819(5) 0.4598(2) 0.0561(19) Uani 1 1 d . . . . .
N75A N 0.65642(19) 0.5111(5) 0.4264(2) 0.0317(15) Uani 1 1 d . . . . .
C76A C 0.6523(2) 0.6107(6) 0.4415(3) 0.035(2) Uani 1 1 d . . . . .
H76A H 0.6269 0.6380 0.4363 0.042 Uiso 1 1 calc R U . . .
N77A N 0.6813(2) 0.6792(5) 0.4298(2) 0.0442(19) Uani 1 1 d . . . . .
C78A C 0.6459(2) 0.4830(6) 0.3879(3) 0.038(2) Uani 1 1 d . . . . .
H78A H 0.6221 0.5160 0.3813 0.045 Uiso 1 1 calc R U . . .
H78B H 0.6416 0.4104 0.3872 0.045 Uiso 1 1 calc R U . . .
C79A C 0.6795(3) 0.7318(6) 0.3940(3) 0.045(2) Uani 1 1 d . . . . .
H79A H 0.6924 0.7963 0.3970 0.054 Uiso 1 1 calc R U . . .
H79B H 0.6531 0.7459 0.3880 0.054 Uiso 1 1 calc R U . . .
N10B N 0.6931(2) -0.1187(5) 0.1698(2) 0.0421(19) Uani 1 1 d . . . . .
C11B C 0.7142(3) -0.0268(5) 0.1649(2) 0.0335(19) Uani 1 1 d . . . . .
H11B H 0.7370 -0.0376 0.1488 0.040 Uiso 1 1 calc R U . . .
N12B N 0.6928(2) 0.0559(5) 0.15105(19) 0.0341(16) Uani 1 1 d . . . . .
C13B C 0.6925(3) -0.1499(6) 0.2076(2) 0.037(2) Uani 1 1 d . . . . .
O13B O 0.6800(2) -0.2289(4) 0.21945(18) 0.0449(16) Uani 1 1 d . . . . .
C14B C 0.6897(2) 0.1306(6) 0.1777(2) 0.0316(18) Uani 1 1 d . . . . .
O14B O 0.67551(16) 0.2113(4) 0.17170(16) 0.0322(13) Uani 1 1 d . . . . .
N15B N 0.7086(2) -0.0771(5) 0.22969(19) 0.0306(15) Uani 1 1 d . . . . .
C16B C 0.7244(2) 0.0030(5) 0.2065(2) 0.0302(18) Uani 1 1 d . . . . .
H16B H 0.7520 0.0088 0.2101 0.036 Uiso 1 1 calc R U . . .
N17B N 0.7056(2) 0.0983(5) 0.21132(19) 0.0310(15) Uani 1 1 d . . . . .
C18B C 0.7146(2) -0.0878(6) 0.2703(2) 0.0298(18) Uani 1 1 d . . . . .
H18C H 0.7407 -0.0696 0.2761 0.036 Uiso 1 1 calc R U . . .
H18D H 0.7112 -0.1584 0.2773 0.036 Uiso 1 1 calc R U . . .
C19B C 0.7136(2) 0.1661(5) 0.2425(2) 0.0277(17) Uani 1 1 d . . . . .
H19C H 0.7093 0.2349 0.2336 0.033 Uiso 1 1 calc R U . . .
H19D H 0.7403 0.1602 0.2495 0.033 Uiso 1 1 calc R U . . .
N20B N 0.69014(18) -0.0282(5) 0.29376(18) 0.0261(14) Uani 1 1 d . . . . .
C21B C 0.6988(2) 0.0725(5) 0.3051(2) 0.0226(16) Uani 1 1 d . . . . .
H21B H 0.7248 0.0781 0.3150 0.027 Uiso 1 1 calc R U . . .
N22B N 0.69099(18) 0.1476(4) 0.27648(18) 0.0258(14) Uani 1 1 d . . . . .
C23B C 0.6636(2) -0.0709(5) 0.3167(2) 0.0259(17) Uani 1 1 d . . . . .
O23B O 0.65403(16) -0.1575(4) 0.31560(16) 0.0326(13) Uani 1 1 d . . . . .
C24B C 0.6620(2) 0.2088(5) 0.2871(2) 0.0264(17) Uani 1 1 d . . . . .
O24B O 0.65138(16) 0.2814(4) 0.26914(17) 0.0330(13) Uani 1 1 d . . . . .
N25B N 0.64971(18) 0.0008(4) 0.34077(18) 0.0264(14) Uani 1 1 d . . . . .
C26B C 0.6700(2) 0.0933(5) 0.3369(2) 0.0251(16) Uani 1 1 d . . . . .
H26B H 0.6823 0.1124 0.3616 0.030 Uiso 1 1 calc R U . . .
N27B N 0.64827(17) 0.1753(4) 0.32111(19) 0.0245(14) Uani 1 1 d . . . . .
C28B C 0.6237(2) -0.0210(5) 0.3708(2) 0.0271(17) Uani 1 1 d . . . . .
H28C H 0.6332 0.0065 0.3953 0.032 Uiso 1 1 calc R U . . .
H28D H 0.6218 -0.0939 0.3737 0.032 Uiso 1 1 calc R U . . .
C29B C 0.6240(2) 0.2352(5) 0.3448(2) 0.0271(17) Uani 1 1 d . . . . .
H29C H 0.6351 0.2412 0.3708 0.033 Uiso 1 1 calc R U . . .
H29D H 0.6225 0.3027 0.3337 0.033 Uiso 1 1 calc R U . . .
N30B N 0.58682(18) 0.0193(4) 0.36344(19) 0.0259(14) Uani 1 1 d . . . . .
C31B C 0.5765(2) 0.1190(5) 0.3758(2) 0.0253(16) Uani 1 1 d . . . . .
H31B H 0.5861 0.1339 0.4022 0.030 Uiso 1 1 calc R U . . .
N32B N 0.58674(17) 0.1960(4) 0.34851(19) 0.0258(14) Uani 1 1 d . . . . .
C33B C 0.5562(2) -0.0389(5) 0.3586(2) 0.0262(17) Uani 1 1 d . . . . .
O33B O 0.55660(16) -0.1288(4) 0.35167(16) 0.0316(13) Uani 1 1 d . . . . .
C34B C 0.5563(2) 0.2418(5) 0.3331(2) 0.0271(17) Uani 1 1 d . . . . .
O34B O 0.55692(16) 0.3133(4) 0.31131(18) 0.0380(14) Uani 1 1 d . . . . .
N35B N 0.52488(17) 0.0187(4) 0.36194(18) 0.0249(14) Uani 1 1 d . . . . .
C36B C 0.5336(2) 0.1189(5) 0.3746(2) 0.0274(17) Uani 1 1 d . . . . .
H36B H 0.5225 0.1338 0.4004 0.033 Uiso 1 1 calc R U . . .
N37B N 0.52511(18) 0.1951(4) 0.3470(2) 0.0292(15) Uani 1 1 d . . . . .
C38B C 0.4880(2) -0.0227(6) 0.3654(2) 0.0302(18) Uani 1 1 d . . . . .
H38C H 0.4902 -0.0958 0.3673 0.036 Uiso 1 1 calc R U . . .
H38D H 0.4767 0.0014 0.3896 0.036 Uiso 1 1 calc R U . . .
C39B C 0.4881(2) 0.2352(5) 0.3417(3) 0.0295(18) Uani 1 1 d . . . . .
H39C H 0.4759 0.2410 0.3671 0.035 Uiso 1 1 calc R U . . .
H39D H 0.4903 0.3028 0.3308 0.035 Uiso 1 1 calc R U . . .
N40B N 0.46341(18) 0.0007(5) 0.3341(2) 0.0285(14) Uani 1 1 d . . . . .
C41B C 0.4432(2) 0.0936(6) 0.3309(2) 0.0274(17) Uani 1 1 d . . . . .
H41B H 0.4302 0.1104 0.3554 0.033 Uiso 1 1 calc R U . . .
N42B N 0.46488(18) 0.1767(5) 0.31690(19) 0.0280(14) Uani 1 1 d . . . . .
C43B C 0.4503(2) -0.0701(6) 0.3087(2) 0.0283(18) Uani 1 1 d . . . . .
O43B O 0.46086(16) -0.1556(4) 0.30707(17) 0.0349(13) Uani 1 1 d . . . . .
C44B C 0.4526(2) 0.2098(6) 0.2823(2) 0.0300(18) Uani 1 1 d . . . . .
O44B O 0.46411(16) 0.2847(4) 0.26486(17) 0.0350(13) Uani 1 1 d . . . . .
N45B N 0.42317(18) -0.0274(5) 0.28656(19) 0.0289(15) Uani 1 1 d . . . . .
C46B C 0.4150(2) 0.0750(6) 0.2977(2) 0.0305(18) Uani 1 1 d . . . . .
H46B H 0.3886 0.0827 0.3066 0.037 Uiso 1 1 calc R U . . .
N47B N 0.42485(19) 0.1486(5) 0.2695(2) 0.0309(15) Uani 1 1 d . . . . .
C48B C 0.3990(2) -0.0872(6) 0.2629(2) 0.0334(19) Uani 1 1 d . . . . .
H48C H 0.3728 -0.0677 0.2678 0.040 Uiso 1 1 calc R U . . .
H48D H 0.4017 -0.1577 0.2705 0.040 Uiso 1 1 calc R U . . .
C49B C 0.4042(3) 0.1648(6) 0.2346(2) 0.036(2) Uani 1 1 d . . . . .
H49C H 0.3773 0.1590 0.2404 0.044 Uiso 1 1 calc R U . . .
H49D H 0.4088 0.2334 0.2256 0.044 Uiso 1 1 calc R U . . .
N50B N 0.4066(2) -0.0778(5) 0.2223(2) 0.0371(17) Uani 1 1 d . . . . .
C51B C 0.3930(2) 0.0022(6) 0.1985(2) 0.0327(18) Uani 1 1 d . . . . .
H51B H 0.3655 0.0110 0.2014 0.039 Uiso 1 1 calc R U . . .
N52B N 0.4131(2) 0.0976(5) 0.2039(2) 0.0358(17) Uani 1 1 d . . . . .
C53B C 0.4238(2) -0.1494(6) 0.2014(2) 0.0342(19) Uani 1 1 d . . . . .
O53B O 0.43575(18) -0.2281(4) 0.21421(19) 0.0436(15) Uani 1 1 d . . . . .
C54B C 0.4298(3) 0.1281(6) 0.1706(3) 0.036(2) Uani 1 1 d . . . . .
O54B O 0.44539(19) 0.2069(5) 0.16631(18) 0.0455(16) Uani 1 1 d . . . . .
N55B N 0.4243(3) -0.1200(5) 0.1641(2) 0.046(2) Uani 1 1 d . . . . .
C56B C 0.4033(3) -0.0288(6) 0.1578(3) 0.039(2) Uani 1 1 d . . . . .
H56B H 0.3808 -0.0400 0.1414 0.047 Uiso 1 1 calc R U . . .
N57B N 0.4258(2) 0.0542(5) 0.1441(2) 0.0420(18) Uani 1 1 d . . . . .
C58B C 0.4342(3) -0.1876(6) 0.1337(3) 0.047(2) Uani 1 1 d . . . . .
H58C H 0.4138 -0.1887 0.1146 0.057 Uiso 1 1 calc R U . . .
H58D H 0.4364 -0.2552 0.1447 0.057 Uiso 1 1 calc R U . . .
C59B C 0.4375(3) 0.0649(7) 0.1044(3) 0.051(3) Uani 1 1 d . . . . .
H59C H 0.4174 0.0401 0.0873 0.061 Uiso 1 1 calc R U . . .
H59D H 0.4412 0.1362 0.0987 0.061 Uiso 1 1 calc R U . . .
N60B N 0.4687(2) -0.1636(5) 0.1142(2) 0.045(2) Uani 1 1 d . . . . .
C61B C 0.4704(3) -0.0916(6) 0.0830(3) 0.045(2) Uani 1 1 d . . . . .
H61B H 0.4509 -0.1032 0.0630 0.054 Uiso 1 1 calc R U . . .
N62B N 0.4716(2) 0.0117(5) 0.0959(2) 0.0427(19) Uani 1 1 d . . . . .
C63B C 0.5016(3) -0.2130(7) 0.1200(3) 0.053(3) Uani 1 1 d . . . . .
O63B O 0.5055(2) -0.2792(5) 0.1432(3) 0.074(2) Uani 1 1 d . . . . .
C64B C 0.5026(3) 0.0578(7) 0.0840(2) 0.043(2) Uani 1 1 d . . . . .
O64B O 0.5095(2) 0.1467(4) 0.08677(18) 0.0484(18) Uani 1 1 d . . . . .
N65B N 0.5270(2) -0.1758(5) 0.0950(3) 0.048(2) Uani 1 1 d . . . . .
C66B C 0.5107(3) -0.1078(6) 0.0673(3) 0.040(2) Uani 1 1 d . . . . .
H66B H 0.5105 -0.1367 0.0408 0.048 Uiso 1 1 calc R U . . .
N67B N 0.5264(2) -0.0097(5) 0.0676(2) 0.0426(19) Uani 1 1 d . . . . .
C68B C 0.5605(3) -0.2315(7) 0.0856(3) 0.052(3) Uani 1 1 d . . . . .
H68C H 0.5597 -0.2961 0.0991 0.063 Uiso 1 1 calc R U . . .
H68D H 0.5608 -0.2450 0.0576 0.063 Uiso 1 1 calc R U . . .
C69B C 0.5617(3) 0.0167(6) 0.0495(3) 0.045(2) Uani 1 1 d . . . . .
H69C H 0.5634 -0.0168 0.0242 0.054 Uiso 1 1 calc R U . . .
H69D H 0.5621 0.0892 0.0448 0.054 Uiso 1 1 calc R U . . .
N70B N 0.5943(2) -0.1812(5) 0.0958(2) 0.045(2) Uani 1 1 d . . . . .
C71B C 0.6106(3) -0.1068(6) 0.0699(2) 0.042(2) Uani 1 1 d . . . . .
H71B H 0.6121 -0.1314 0.0428 0.050 Uiso 1 1 calc R U . . .
N72B N 0.5935(2) -0.0099(5) 0.0721(2) 0.045(2) Uani 1 1 d . . . . .
C73B C 0.6200(3) -0.2178(6) 0.1211(2) 0.038(2) Uani 1 1 d . . . . .
O73B O 0.6152(2) -0.2891(4) 0.14277(19) 0.0513(18) Uani 1 1 d . . . . .
C74B C 0.6165(3) 0.0588(6) 0.0895(2) 0.038(2) Uani 1 1 d . . . . .
O74B O 0.60917(19) 0.1474(4) 0.09319(17) 0.0410(15) Uani 1 1 d . . . . .
N75B N 0.6520(2) -0.1649(5) 0.11771(19) 0.0373(18) Uani 1 1 d . . . . .
C76B C 0.6496(3) -0.0902(6) 0.0874(2) 0.037(2) Uani 1 1 d . . . . .
H76B H 0.6696 -0.0996 0.0677 0.045 Uiso 1 1 calc R U . . .
N77B N 0.6482(2) 0.0126(5) 0.10091(19) 0.0338(16) Uani 1 1 d . . . . .
C78B C 0.6855(3) -0.1866(6) 0.1385(2) 0.039(2) Uani 1 1 d . . . . .
H78C H 0.7067 -0.1851 0.1203 0.047 Uiso 1 1 calc R U . . .
H78D H 0.6837 -0.2547 0.1490 0.047 Uiso 1 1 calc R U . . .
C79B C 0.6817(3) 0.0671(6) 0.1112(2) 0.038(2) Uani 1 1 d . . . . .
H79C H 0.7024 0.0443 0.0946 0.046 Uiso 1 1 calc R U . . .
H79D H 0.6776 0.1384 0.1059 0.046 Uiso 1 1 calc R U . . .
C1C C 0.7748(3) 0.1797(8) 0.3739(3) 0.055(3) Uani 1 1 d . U . . .
H1C1 H 0.7575 0.2207 0.3589 0.083 Uiso 1 1 calc R U . . .
H1C2 H 0.7677 0.1098 0.3716 0.083 Uiso 1 1 calc R U . . .
H1C3 H 0.8002 0.1887 0.3640 0.083 Uiso 1 1 calc R U . . .
C2C C 0.7334(3) 0.2074(7) 0.4272(3) 0.049(2) Uani 1 1 d . U . . .
H2C1 H 0.7316 0.2198 0.4550 0.073 Uiso 1 1 calc R U . . .
H2C2 H 0.7230 0.1420 0.4213 0.073 Uiso 1 1 calc R U . . .
H2C3 H 0.7195 0.2586 0.4133 0.073 Uiso 1 1 calc R U . . .
C3C C 0.7961(3) 0.1372(7) 0.4389(4) 0.062(3) Uani 1 1 d . U . . .
H3C1 H 0.8219 0.1365 0.4295 0.093 Uiso 1 1 calc R U . . .
H3C2 H 0.7854 0.0707 0.4364 0.093 Uiso 1 1 calc R U . . .
H3C3 H 0.7958 0.1573 0.4660 0.093 Uiso 1 1 calc R U . . .
N4C N 0.77335(18) 0.2104(4) 0.41531(19) 0.0264(14) Uani 1 1 d D U . . .
C5C C 0.7871(6) 0.3144(10) 0.4215(4) 0.0394(15) Uani 0.608(5) 1 d D U P A 1
C6C C 0.7913(4) 0.3837(8) 0.3920(4) 0.0426(18) Uani 0.608(5) 1 d D U P A 1
H6C H 0.7862 0.3655 0.3661 0.051 Uiso 0.608(5) 1 calc R U P A 1
C7C C 0.8031(5) 0.4806(8) 0.4007(3) 0.0430(18) Uani 0.608(5) 1 d D U P A 1
C8C C 0.8075(5) 0.5506(9) 0.3711(4) 0.047(2) Uani 0.608(5) 1 d D U P A 1
H8C H 0.8022 0.5329 0.3452 0.057 Uiso 0.608(5) 1 calc R U P A 1
C9C C 0.8195(5) 0.6465(9) 0.3800(4) 0.048(2) Uani 0.608(5) 1 d D U P A 1
H9C H 0.8241 0.6936 0.3602 0.057 Uiso 0.608(5) 1 calc R U P A 1
C10C C 0.7914(5) 0.3441(9) 0.4597(4) 0.044(2) Uani 0.608(5) 1 d D U P A 1
H10C H 0.7866 0.2979 0.4798 0.053 Uiso 0.608(5) 1 calc R U P A 1
C11C C 0.8023(5) 0.4402(8) 0.4690(4) 0.046(2) Uani 0.608(5) 1 d D U P A 1
H11C H 0.8045 0.4602 0.4951 0.055 Uiso 0.608(5) 1 calc R U P A 1
C12C C 0.8101(5) 0.5070(8) 0.4390(3) 0.0431(18) Uani 0.608(5) 1 d D U P A 1
C13C C 0.8220(5) 0.6033(8) 0.4484(4) 0.0437(18) Uani 0.608(5) 1 d D U P A 1
H13C H 0.8279 0.6211 0.4741 0.052 Uiso 0.608(5) 1 calc R U P A 1
C14C C 0.8247(5) 0.6714(9) 0.4187(3) 0.0419(16) Uani 0.608(5) 1 d D U P A 1
N15C N 0.83796(19) 0.7734(5) 0.4287(2) 0.0345(16) Uani 1 1 d D U . . .
C16C C 0.8507(3) 0.7913(7) 0.4687(3) 0.051(2) Uani 1 1 d . U . . .
H16C H 0.8300 0.7791 0.4865 0.076 Uiso 1 1 calc R U . . .
H16D H 0.8590 0.8602 0.4712 0.076 Uiso 1 1 calc R U . . .
H16E H 0.8713 0.7464 0.4747 0.076 Uiso 1 1 calc R U . . .
C17C C 0.8075(3) 0.8477(7) 0.4194(4) 0.058(3) Uani 1 1 d . U . . .
H17A H 0.7989 0.8372 0.3929 0.087 Uiso 1 1 calc R U . . .
H17B H 0.8174 0.9152 0.4219 0.087 Uiso 1 1 calc R U . . .
H17C H 0.7867 0.8387 0.4372 0.087 Uiso 1 1 calc R U . . .
C18C C 0.8703(3) 0.7896(6) 0.4022(3) 0.041(2) Uani 1 1 d . U . . .
H18E H 0.8903 0.7431 0.4088 0.061 Uiso 1 1 calc R U . . .
H18F H 0.8793 0.8578 0.4050 0.061 Uiso 1 1 calc R U . . .
H18G H 0.8624 0.7784 0.3756 0.061 Uiso 1 1 calc R U . . .
C5I C 0.7900(7) 0.3078(17) 0.4188(9) 0.0394(15) Uani 0.392(5) 1 d D U P A 2
C6I C 0.7712(6) 0.3900(12) 0.4328(7) 0.0430(19) Uani 0.392(5) 1 d D U P A 2
H6I H 0.7461 0.3838 0.4413 0.052 Uiso 0.392(5) 1 calc R U P A 2
C7I C 0.7891(6) 0.4823(12) 0.4344(7) 0.0435(18) Uani 0.392(5) 1 d D U P A 2
C8I C 0.7735(7) 0.5608(12) 0.4553(7) 0.046(2) Uani 0.392(5) 1 d D U P A 2
H8I H 0.7511 0.5502 0.4691 0.056 Uiso 0.392(5) 1 calc R U P A 2
C9I C 0.7902(6) 0.6543(14) 0.4562(7) 0.046(2) Uani 0.392(5) 1 d D U P A 2
H9I H 0.7808 0.7060 0.4720 0.055 Uiso 0.392(5) 1 calc R U P A 2
C10I C 0.8260(6) 0.3205(14) 0.4041(7) 0.046(2) Uani 0.392(5) 1 d D U P A 2
H10I H 0.8390 0.2644 0.3945 0.055 Uiso 0.392(5) 1 calc R U P A 2
C11I C 0.8432(6) 0.4135(12) 0.4032(7) 0.047(2) Uani 0.392(5) 1 d D U P A 2
H11I H 0.8681 0.4201 0.3941 0.057 Uiso 0.392(5) 1 calc R U P A 2
C12I C 0.8233(5) 0.4969(12) 0.4159(7) 0.0438(18) Uani 0.392(5) 1 d D U P A 2
C13I C 0.8398(6) 0.5909(12) 0.4142(7) 0.0441(18) Uani 0.392(5) 1 d D U P A 2
H13I H 0.8626 0.6015 0.4009 0.053 Uiso 0.392(5) 1 calc R U P A 2
C14I C 0.8214(7) 0.6682(16) 0.4327(7) 0.0419(16) Uani 0.392(5) 1 d D U P A 2
C1D C 0.5240(3) -0.2872(7) 0.2741(3) 0.051(2) Uani 1 1 d . U . . .
H1D1 H 0.5247 -0.3525 0.2865 0.077 Uiso 1 1 calc R U . . .
H1D2 H 0.5028 -0.2842 0.2564 0.077 Uiso 1 1 calc R U . . .
H1D3 H 0.5213 -0.2355 0.2938 0.077 Uiso 1 1 calc R U . . .
C2D C 0.5638(3) -0.3465(6) 0.2205(3) 0.041(2) Uani 1 1 d . U . . .
H2D1 H 0.5882 -0.3386 0.2082 0.061 Uiso 1 1 calc R U . . .
H2D2 H 0.5440 -0.3369 0.2014 0.061 Uiso 1 1 calc R U . . .
H2D3 H 0.5619 -0.4133 0.2315 0.061 Uiso 1 1 calc R U . . .
C3D C 0.5918(3) -0.2864(7) 0.2794(3) 0.048(2) Uani 1 1 d . U . . .
H3D1 H 0.6152 -0.2700 0.2663 0.073 Uiso 1 1 calc R U . . .
H3D2 H 0.5924 -0.3559 0.2876 0.073 Uiso 1 1 calc R U . . .
H3D3 H 0.5888 -0.2435 0.3019 0.073 Uiso 1 1 calc R U . . .
N4D N 0.5597(2) -0.2707(5) 0.2521(2) 0.0334(15) Uani 1 1 d D U . . .
C5D C 0.5644(4) -0.1690(10) 0.2358(6) 0.0506(17) Uani 0.633(6) 1 d D U P B 1
C6D C 0.5375(4) -0.0980(8) 0.2424(5) 0.0535(19) Uani 0.633(6) 1 d D U P B 1
H6D H 0.5158 -0.1126 0.2570 0.064 Uiso 0.633(6) 1 calc R U P B 1
C7D C 0.5435(4) -0.0034(9) 0.2270(5) 0.0539(19) Uani 0.633(6) 1 d D U P B 1
C8D C 0.5141(4) 0.0644(9) 0.2252(5) 0.059(2) Uani 0.633(6) 1 d D U P B 1
H8D H 0.4897 0.0447 0.2326 0.071 Uiso 0.633(6) 1 calc R U P B 1
C9D C 0.5207(4) 0.1615(10) 0.2127(5) 0.057(2) Uani 0.633(6) 1 d D U P B 1
H9D H 0.5010 0.2086 0.2123 0.069 Uiso 0.633(6) 1 calc R U P B 1
C10D C 0.5987(4) -0.1478(10) 0.2190(5) 0.057(2) Uani 0.633(6) 1 d D U P B 1
H10D H 0.6175 -0.1972 0.2171 0.068 Uiso 0.633(6) 1 calc R U P B 1
C11D C 0.6047(4) -0.0522(9) 0.2051(5) 0.059(2) Uani 0.633(6) 1 d D U P B 1
H11D H 0.6272 -0.0370 0.1920 0.071 Uiso 0.633(6) 1 calc R U P B 1
C12D C 0.5778(4) 0.0217(8) 0.2105(5) 0.0535(19) Uani 0.633(6) 1 d D U P B 1
C13D C 0.5846(4) 0.1193(8) 0.1975(5) 0.0529(19) Uani 0.633(6) 1 d D U P B 1
H13D H 0.6081 0.1367 0.1868 0.064 Uiso 0.633(6) 1 calc R U P B 1
C14D C 0.5565(4) 0.1889(10) 0.2007(6) 0.0489(16) Uani 0.633(6) 1 d D U P B 1
N15D N 0.56050(19) 0.2912(4) 0.18469(18) 0.0281(14) Uani 1 1 d D U . . .
C16D C 0.5996(3) 0.3230(9) 0.1783(4) 0.071(4) Uani 1 1 d . U . . .
H16F H 0.6006 0.3955 0.1765 0.107 Uiso 1 1 calc R U . . .
H16G H 0.6089 0.2938 0.1543 0.107 Uiso 1 1 calc R U . . .
H16H H 0.6151 0.3007 0.1999 0.107 Uiso 1 1 calc R U . . .
C17D C 0.5419(4) 0.2934(8) 0.1457(3) 0.062(3) Uani 1 1 d . U . . .
H17D H 0.5157 0.2747 0.1484 0.093 Uiso 1 1 calc R U . . .
H17E H 0.5545 0.2464 0.1285 0.093 Uiso 1 1 calc R U . . .
H17F H 0.5436 0.3604 0.1350 0.093 Uiso 1 1 calc R U . . .
C18D C 0.5418(4) 0.3625(8) 0.2095(4) 0.073(4) Uani 1 1 d . U . . .
H18H H 0.5151 0.3482 0.2100 0.109 Uiso 1 1 calc R U . . .
H18I H 0.5459 0.4297 0.1995 0.109 Uiso 1 1 calc R U . . .
H18J H 0.5520 0.3576 0.2356 0.109 Uiso 1 1 calc R U . . .
C5J C 0.5539(7) -0.1699(19) 0.2351(10) 0.0506(17) Uani 0.367(6) 1 d D U P B 2
C6J C 0.5744(8) -0.0905(13) 0.2491(8) 0.0531(19) Uani 0.367(6) 1 d D U P B 2
H6J H 0.5917 -0.1003 0.2694 0.064 Uiso 0.367(6) 1 calc R U P B 2
C7J C 0.5696(8) 0.0039(14) 0.2332(7) 0.0536(19) Uani 0.367(6) 1 d D U P B 2
C8J C 0.5843(8) 0.0870(13) 0.2518(8) 0.056(2) Uani 0.367(6) 1 d D U P B 2
H8J H 0.5972 0.0796 0.2755 0.067 Uiso 0.367(6) 1 calc R U P B 2
C9J C 0.5802(8) 0.1814(16) 0.2354(8) 0.054(2) Uani 0.367(6) 1 d D U P B 2
H9J H 0.5901 0.2381 0.2479 0.065 Uiso 0.367(6) 1 calc R U P B 2
C10J C 0.5249(8) -0.1506(16) 0.2092(8) 0.055(2) Uani 0.367(6) 1 d D U P B 2
H10J H 0.5077 -0.2019 0.2031 0.066 Uiso 0.367(6) 1 calc R U P B 2
C11J C 0.5208(7) -0.0570(14) 0.1922(8) 0.057(2) Uani 0.367(6) 1 d D U P B 2
H11J H 0.5013 -0.0451 0.1743 0.068 Uiso 0.367(6) 1 calc R U P B 2
C12J C 0.5459(7) 0.0188(14) 0.2019(7) 0.0543(19) Uani 0.367(6) 1 d D U P B 2
C13J C 0.5428(8) 0.1113(14) 0.1839(8) 0.0535(19) Uani 0.367(6) 1 d D U P B 2
H13J H 0.5287 0.1192 0.1610 0.064 Uiso 0.367(6) 1 calc R U P B 2
C14J C 0.5612(9) 0.191(2) 0.2006(9) 0.0489(16) Uani 0.367(6) 1 d D U P B 2
O1E O 0.5839(3) 0.4949(9) 0.4857(3) 0.064(3) Uani 0.720(7) 1 d D U P C 1
O2E O 0.5457(3) 0.5400(9) 0.4287(3) 0.068(3) Uani 0.720(7) 1 d D U P C 1
O3E O 0.5152(2) 0.4779(9) 0.4868(3) 0.051(2) Uani 0.720(7) 1 d D U P C 1
S1E S 0.55029(9) 0.4799(2) 0.46390(9) 0.0358(9) Uani 0.720(7) 1 d D U P C 1
C1E C 0.5516(3) 0.3559(9) 0.4435(3) 0.0487(18) Uani 0.720(7) 1 d D U P C 1
F1E F 0.5222(2) 0.3356(6) 0.4229(2) 0.059(2) Uani 0.720(7) 1 d D U P C 1
F2E F 0.5554(3) 0.2886(7) 0.4713(3) 0.068(2) Uani 0.720(7) 1 d D U P C 1
F3E F 0.5808(3) 0.3476(8) 0.4215(3) 0.072(2) Uani 0.720(7) 1 d D U P C 1
O4E O 0.5259(6) 0.3722(17) 0.3985(6) 0.069(4) Uani 0.280(7) 1 d D U P C 2
O5E O 0.5404(8) 0.2818(15) 0.4587(6) 0.065(4) Uani 0.280(7) 1 d D U P C 2
O6E O 0.5913(4) 0.334(2) 0.4176(8) 0.064(4) Uani 0.280(7) 1 d D U P C 2
S2E S 0.5521(3) 0.3529(7) 0.4284(3) 0.0461(19) Uani 0.280(7) 1 d D U P C 2
C2E C 0.5557(6) 0.4637(13) 0.4584(5) 0.049(2) Uani 0.280(7) 1 d D U P C 2
F4E F 0.5809(6) 0.4534(15) 0.4854(6) 0.058(4) Uani 0.280(7) 1 d D U P C 2
F5E F 0.5625(6) 0.5443(12) 0.4373(6) 0.062(3) Uani 0.280(7) 1 d D U P C 2
F6E F 0.5234(6) 0.4783(17) 0.4749(6) 0.061(3) Uani 0.280(7) 1 d D U P C 2
O1F O 0.5683(3) 0.9732(10) 0.4433(3) 0.059(2) Uani 0.706(7) 1 d D U P D 1
O2F O 0.5053(3) 1.0361(9) 0.4593(3) 0.074(3) Uani 0.706(7) 1 d D U P D 1
O3F O 0.5486(4) 0.9956(9) 0.5116(3) 0.075(3) Uani 0.706(7) 1 d D U P D 1
S1F S 0.53808(11) 0.9771(3) 0.47202(10) 0.0450(9) Uani 0.706(7) 1 d D U P D 1
C1F C 0.5179(3) 0.8529(9) 0.4704(3) 0.0531(19) Uani 0.706(7) 1 d D U P D 1
F1F F 0.4904(2) 0.8429(7) 0.4948(3) 0.066(2) Uani 0.706(7) 1 d D U P D 1
F2F F 0.5438(3) 0.7868(7) 0.4811(3) 0.074(2) Uani 0.706(7) 1 d D U P D 1
F3F F 0.5062(3) 0.8285(6) 0.4362(2) 0.060(2) Uani 0.706(7) 1 d D U P D 1
O4F O 0.4732(6) 0.8674(19) 0.4955(6) 0.070(4) Uani 0.294(7) 1 d D U P D 2
O5F O 0.5282(6) 0.7735(13) 0.4723(7) 0.067(3) Uani 0.294(7) 1 d D U P D 2
O6F O 0.4911(7) 0.8644(18) 0.4257(4) 0.072(4) Uani 0.294(7) 1 d D U P D 2
S2F S 0.5014(3) 0.8563(6) 0.4654(2) 0.0470(18) Uani 0.294(7) 1 d D U P D 2
C2F C 0.5340(5) 0.9583(13) 0.4754(5) 0.056(2) Uani 0.294(7) 1 d D U P D 2
F4F F 0.5586(6) 0.9654(19) 0.4477(7) 0.066(4) Uani 0.294(7) 1 d D U P D 2
F5F F 0.5157(6) 1.0452(11) 0.4769(7) 0.073(3) Uani 0.294(7) 1 d D U P D 2
F6F F 0.5515(6) 0.9471(16) 0.5083(6) 0.072(4) Uani 0.294(7) 1 d D U P D 2
O1G O 0.7759(4) 0.7861(9) 0.1211(3) 0.089(3) Uani 0.749(5) 1 d D U P E 1
O2G O 0.7687(4) 0.6385(7) 0.1632(3) 0.091(3) Uani 0.749(5) 1 d D U P E 1
O3G O 0.7762(4) 0.8041(9) 0.1909(3) 0.091(3) Uani 0.749(5) 1 d D U P E 1
S1G S 0.78310(12) 0.7360(4) 0.15864(12) 0.0710(11) Uani 0.749(5) 1 d D U P E 1
C1G C 0.8331(4) 0.7248(9) 0.1575(3) 0.083(2) Uani 0.749(5) 1 d D U P E 1
F1G F 0.8425(3) 0.6880(8) 0.1917(3) 0.102(3) Uani 0.749(5) 1 d D U P E 1
F2G F 0.8487(3) 0.8142(8) 0.1513(3) 0.103(3) Uani 0.749(5) 1 d D U P E 1
F3G F 0.8424(3) 0.6669(8) 0.1286(3) 0.109(3) Uani 0.749(5) 1 d D U P E 1
O4G O 0.7918(8) 0.8736(14) 0.1795(9) 0.097(5) Uani 0.251(5) 1 d D U P E 2
O5G O 0.8149(9) 0.743(2) 0.2245(5) 0.100(4) Uani 0.251(5) 1 d D U P E 2
O6G O 0.8479(6) 0.784(2) 0.1654(8) 0.097(4) Uani 0.251(5) 1 d D U P E 2
S2G S 0.8120(4) 0.7790(10) 0.1864(4) 0.089(2) Uani 0.251(5) 1 d D U P E 2
C2G C 0.7849(6) 0.6913(15) 0.1594(6) 0.084(2) Uani 0.251(5) 1 d D U P E 2
F4G F 0.8047(7) 0.6075(14) 0.1593(8) 0.090(3) Uani 0.251(5) 1 d D U P E 2
F5G F 0.7784(8) 0.724(2) 0.1233(5) 0.088(4) Uani 0.251(5) 1 d D U P E 2
F6G F 0.7529(5) 0.683(2) 0.1775(7) 0.090(4) Uani 0.251(5) 1 d D U P E 2
O1H O 0.7780(4) 0.3580(13) 0.1901(4) 0.093(3) Uani 0.538(6) 1 d D U P F 1
O2H O 0.8457(3) 0.3377(15) 0.1759(5) 0.105(4) Uani 0.538(6) 1 d D U P F 1
O3H O 0.8023(5) 0.3679(14) 0.1233(3) 0.108(4) Uani 0.538(6) 1 d D U P F 1
S1H S 0.8068(2) 0.3367(6) 0.1624(2) 0.0858(17) Uani 0.538(6) 1 d D U P F 1
C1H C 0.8019(4) 0.2064(11) 0.1528(4) 0.093(2) Uani 0.538(6) 1 d D U P F 1
F1H F 0.8256(4) 0.1756(12) 0.1264(4) 0.109(4) Uani 0.538(6) 1 d D U P F 1
F2H F 0.7667(3) 0.1857(12) 0.1440(5) 0.109(3) Uani 0.538(6) 1 d D U P F 1
F3H F 0.8107(5) 0.1607(13) 0.1857(4) 0.096(3) Uani 0.538(6) 1 d D U P F 1
O4H O 0.8468(4) 0.1871(15) 0.1520(6) 0.099(4) Uani 0.462(6) 1 d D U P F 2
O5H O 0.7853(5) 0.1032(14) 0.1592(6) 0.100(4) Uani 0.462(6) 1 d D U P F 2
O6H O 0.8151(5) 0.1716(14) 0.2155(3) 0.088(4) Uani 0.462(6) 1 d D U P F 2
S2H S 0.8138(3) 0.1709(7) 0.1746(2) 0.0807(19) Uani 0.462(6) 1 d D U P F 2
C2H C 0.7885(4) 0.2853(12) 0.1696(5) 0.091(2) Uani 0.462(6) 1 d D U P F 2
F4H F 0.7592(5) 0.2897(14) 0.1920(5) 0.120(4) Uani 0.462(6) 1 d D U P F 2
F5H F 0.7800(5) 0.3011(13) 0.1327(4) 0.107(3) Uani 0.462(6) 1 d D U P F 2
F6H F 0.8116(5) 0.3576(14) 0.1810(6) 0.109(4) Uani 0.462(6) 1 d D U P F 2
O1W O 0.6227(2) 0.4770(5) 0.2742(2) 0.0582(19) Uani 1 1 d . . . . .
O2W O 0.5778(2) 0.5287(5) 0.1330(2) 0.059(2) Uani 1 1 d . . . . .
O3W O 0.7295(2) 0.9700(5) 0.3876(3) 0.068(2) Uani 1 1 d . . . . .
O4W O 0.6426(2) 0.1624(5) 0.4465(2) 0.065(2) Uani 1 1 d . . . . .
O5W O 0.6595(3) 0.5652(5) 0.2119(2) 0.072(2) Uani 1 1 d . . . . .
O6W O 0.6995(3) 0.4136(5) 0.1766(2) 0.075(3) Uani 1 1 d . . . . .
O7W O 0.6320(3) 0.8557(7) 0.4598(3) 0.092(3) Uani 1 1 d . . . . .
O8W O 0.5008(4) 0.3413(6) 0.0620(3) 0.099(4) Uani 1 1 d . . . . .
O9W O 0.6907(3) 0.9966(7) 0.4593(4) 0.120(4) Uani 1 1 d . . . . .
O10W O 0.5130(3) 0.3566(7) 0.5538(3) 0.082(3) Uani 1 1 d . . . . .
O11W O 0.4482(3) 0.1712(7) 0.4720(3) 0.080 Uiso 0.956(17) 1 d . U . . .
O12W O 0.5013(3) 0.5124(8) 0.1144(3) 0.080 Uiso 0.910(17) 1 d . U . . .
O13W O 0.6220(3) 0.8106(9) 0.5363(3) 0.080 Uiso 0.775(17) 1 d . U . . .
O14W O 0.5884(3) 0.3150(9) 0.5562(3) 0.080 Uiso 0.779(17) 1 d . U . . .
O15W O 0.6096(3) 0.1288(9) 0.5195(3) 0.080 Uiso 0.765(17) 1 d . U . . .
O16W O 0.8132(3) 0.9094(9) 0.2485(4) 0.080 Uiso 0.754(17) 1 d . U . . .
O17W O 0.8168(4) 0.9311(10) 0.3256(4) 0.080 Uiso 0.696(17) 1 d . U . H 1
O18W O 0.4886(3) 0.4804(8) 0.2650(4) 0.043(2) Uiso 0.614(17) 1 d . . P G 1
O18V O 0.4980(5) 0.4737(13) 0.2829(6) 0.043(2) Uiso 0.386(17) 1 d . . P G 2
O19W O 0.7985(5) 0.0820(12) 0.2716(6) 0.051(3) Uiso 0.431(16) 1 d . . P H 1
O19V O 0.7926(4) 0.0762(10) 0.2926(5) 0.051(3) Uiso 0.569(16) 1 d . . P H 2
O20W O 0.4256(5) 0.3740(13) 0.0500(5) 0.108(5) Uiso 0.690(16) 1 d . . P I 1
O20V O 0.3952(11) 0.337(3) 0.0661(11) 0.108(5) Uiso 0.310(16) 1 d . . P I 2
O21W O 0.8715(4) 0.0274(9) 0.3708(4) 0.056(3) Uiso 0.631(13) 1 d . . P J 1
O21V O 0.8510(6) 0.0163(15) 0.3533(6) 0.056(3) Uiso 0.369(13) 1 d . . P J 2
O22W O 0.4644(5) 0.5762(12) 0.2057(6) 0.079(4) Uiso 0.60(2) 1 d . . P K 1
O22V O 0.4736(7) 0.5624(18) 0.1855(9) 0.079(4) Uiso 0.40(2) 1 d . . P K 2
O23W O 0.9164(3) 0.9912(9) 0.4303(4) 0.071(3) Uiso 0.694(13) 1 d . . P L 1
O23V O 0.8994(8) -0.010(2) 0.4619(8) 0.071(3) Uiso 0.306(13) 1 d . . P L 2
O24W O 0.8330(4) 0.0146(9) 0.5075(4) 0.040(2) Uiso 0.502(13) 1 d . . P M 1
O24V O 0.8538(4) 0.0216(9) 0.5014(4) 0.040(2) Uiso 0.498(13) 1 d . . P M 2
O25W O 0.2190(5) 0.0698(11) 0.0195(4) 0.075(3) Uiso 0.632(16) 1 d . . P N 1
O25V O 0.2426(8) 0.0697(18) 0.0067(7) 0.075(3) Uiso 0.368(16) 1 d . . P N 2
O26W O 0.5368(4) 0.5124(10) 0.3265(4) 0.061(3) Uiso 0.567(12) 1 d . . P O 1
O26V O 0.5695(5) 0.5133(14) 0.3293(5) 0.061(3) Uiso 0.433(12) 1 d . . P O 2
O27W O 0.5719(4) 0.6707(11) 0.3741(4) 0.061(3) Uiso 0.512(12) 1 d . . P P 1
O27V O 0.5405(5) 0.6717(12) 0.3725(5) 0.061(3) Uiso 0.488(12) 1 d . . P P 2
O28W O 0.3854(6) 0.5218(15) 0.1087(6) 0.080 Uiso 0.448(16) 1 d . U . Q 1
O28V O 0.8709(6) 0.3741(17) 0.1112(6) 0.080 Uiso 0.420(17) 1 d . U . R 2
O29W O 0.4371(7) 0.3861(18) 0.1312(7) 0.080 Uiso 0.391(18) 1 d . U . S 1
O29V O 0.4439(9) 0.425(2) 0.1590(10) 0.080 Uiso 0.299(19) 1 d . U . T 2
O29U O 0.4176(10) 0.418(2) 0.1759(10) 0.080 Uiso 0.288(18) 1 d . U . U 3
O29X O 0.3960(6) 0.5155(16) 0.1776(6) 0.080 Uiso 0.433(17) 1 d . U . V 4
O30W O 0.6461(5) 0.9917(13) 0.5669(5) 0.080 Uiso 0.518(17) 1 d . U . W 1
O30V O 0.6582(10) 0.907(3) 0.5916(10) 0.080 Uiso 0.255(17) 1 d . U . X 2
O31W O 0.7277(5) 0.0784(14) 0.5285(5) 0.080 Uiso 0.496(17) 1 d . U . Y 1
O31V O 0.6940(10) 0.130(3) 0.5291(10) 0.080 Uiso 0.269(17) 1 d . U . Z 2
O32W O 0.7083(8) 0.983(2) 0.5963(8) 0.080 Uiso 0.357(19) 1 d . U . A 1
O32V O 0.7301(9) 0.967(2) 0.5810(9) 0.080 Uiso 0.330(19) 1 d . U . B 2

loop_
_atom_site_aniso_label
_atom_site_aniso_U_11
_atom_site_aniso_U_22
_atom_site_aniso_U_33
_atom_site_aniso_U_23
_atom_site_aniso_U_13
_atom_site_aniso_U_12
N10A 0.035(4) 0.024(3) 0.039(4) -0.004(3) -0.003(3) -0.003(3)
C11A 0.024(4) 0.023(4) 0.047(5) 0.001(4) -0.010(4) 0.003(3)
N12A 0.052(5) 0.017(3) 0.044(4) 0.000(3) -0.016(4) 0.006(3)
C13A 0.024(4) 0.023(4) 0.046(5) -0.005(4) -0.002(4) -0.002(3)
O13A 0.034(3) 0.016(3) 0.059(4) 0.003(3) -0.003(3) -0.003(2)
C14A 0.035(5) 0.019(4) 0.065(6) 0.008(4) -0.016(4) 0.001(4)
O14A 0.047(4) 0.021(3) 0.080(5) -0.006(3) -0.028(4) -0.005(3)
N15A 0.024(3) 0.019(3) 0.049(4) -0.001(3) 0.005(3) 0.003(3)
C16A 0.026(4) 0.018(4) 0.056(5) -0.001(4) -0.010(4) 0.000(3)
N17A 0.028(4) 0.020(3) 0.067(5) 0.001(3) -0.004(4) -0.001(3)
C18A 0.028(4) 0.021(4) 0.053(5) -0.010(4) -0.003(4) 0.000(3)
C19A 0.031(5) 0.020(4) 0.092(8) 0.011(5) 0.012(5) 0.002(4)
N20A 0.022(3) 0.019(3) 0.069(5) 0.002(3) 0.006(3) 0.002(3)
C21A 0.028(4) 0.022(4) 0.075(7) 0.000(4) -0.003(4) 0.002(3)
N22A 0.023(4) 0.017(3) 0.106(7) -0.001(4) -0.007(4) 0.005(3)
C23A 0.030(4) 0.017(4) 0.043(5) -0.008(3) -0.005(4) 0.001(3)
O23A 0.033(3) 0.018(3) 0.044(3) 0.000(2) 0.002(3) 0.001(2)
C24A 0.030(5) 0.023(5) 0.109(9) 0.005(5) 0.002(5) 0.006(4)
O24A 0.028(3) 0.013(3) 0.156(8) -0.008(4) 0.009(4) 0.002(3)
N25A 0.024(3) 0.019(3) 0.051(4) 0.005(3) -0.002(3) 0.003(3)
C26A 0.031(4) 0.017(4) 0.059(6) 0.003(4) -0.008(4) 0.005(3)
N27A 0.023(3) 0.016(3) 0.075(5) 0.001(3) -0.001(4) 0.001(3)
C28A 0.027(4) 0.024(4) 0.038(5) -0.004(3) -0.006(3) 0.007(3)
C29A 0.023(4) 0.024(4) 0.052(5) 0.008(4) -0.005(4) 0.001(3)
N30A 0.033(4) 0.024(3) 0.034(4) 0.000(3) -0.004(3) 0.004(3)
C31A 0.023(4) 0.021(4) 0.029(4) 0.000(3) 0.005(3) 0.003(3)
N32A 0.030(4) 0.020(3) 0.034(4) -0.001(3) 0.003(3) 0.003(3)
C33A 0.044(5) 0.016(4) 0.033(4) -0.004(3) 0.005(4) 0.005(3)
O33A 0.048(4) 0.021(3) 0.043(3) 0.003(3) -0.002(3) -0.001(3)
C34A 0.027(4) 0.023(4) 0.039(5) 0.001(4) 0.013(4) -0.002(3)
O34A 0.037(3) 0.016(3) 0.055(4) -0.002(3) 0.006(3) 0.000(2)
N35A 0.042(4) 0.021(3) 0.031(4) -0.001(3) -0.003(3) 0.001(3)
C36A 0.028(4) 0.022(4) 0.033(4) 0.000(3) 0.004(3) 0.005(3)
N37A 0.037(4) 0.020(3) 0.031(3) -0.001(3) 0.001(3) 0.001(3)
C38A 0.054(5) 0.015(4) 0.026(4) -0.003(3) -0.001(4) 0.009(4)
C39A 0.051(5) 0.023(4) 0.024(4) 0.001(3) 0.002(4) -0.010(4)
N40A 0.047(4) 0.019(3) 0.025(3) -0.002(3) 0.003(3) 0.001(3)
C41A 0.037(5) 0.023(4) 0.027(4) -0.001(3) 0.004(3) 0.004(3)
N42A 0.050(4) 0.019(3) 0.029(4) 0.000(3) 0.006(3) -0.007(3)
C43A 0.041(5) 0.017(4) 0.033(4) -0.001(3) 0.002(4) 0.002(3)
O43A 0.055(4) 0.021(3) 0.048(4) -0.005(3) 0.006(3) -0.007(3)
C44A 0.028(4) 0.021(4) 0.034(4) -0.001(3) -0.003(3) -0.008(3)
O44A 0.047(4) 0.014(3) 0.040(3) -0.001(2) -0.005(3) -0.003(2)
N45A 0.048(4) 0.018(3) 0.033(4) -0.009(3) 0.014(3) -0.005(3)
C46A 0.041(5) 0.018(4) 0.030(4) -0.004(3) 0.008(4) 0.000(3)
N47A 0.039(4) 0.017(3) 0.028(3) -0.003(3) 0.002(3) -0.003(3)
C48A 0.048(5) 0.016(4) 0.037(5) 0.002(3) 0.011(4) 0.001(4)
C49A 0.041(5) 0.016(4) 0.029(4) -0.001(3) -0.003(3) -0.004(3)
N50A 0.040(4) 0.019(3) 0.031(4) -0.004(3) 0.007(3) 0.001(3)
C51A 0.041(5) 0.013(3) 0.033(4) 0.001(3) 0.003(4) 0.002(3)
N52A 0.039(4) 0.019(3) 0.032(4) 0.002(3) 0.007(3) -0.001(3)
C53A 0.038(5) 0.022(4) 0.025(4) 0.001(3) -0.001(3) 0.004(3)
O53A 0.053(4) 0.023(3) 0.040(3) -0.009(3) 0.001(3) -0.005(3)
C54A 0.036(4) 0.020(4) 0.025(4) -0.011(3) -0.008(3) 0.002(3)
O54A 0.051(4) 0.015(3) 0.045(4) -0.001(2) 0.006(3) 0.002(2)
N55A 0.035(4) 0.021(3) 0.033(4) -0.004(3) 0.004(3) 0.001(3)
C56A 0.040(5) 0.018(4) 0.025(4) -0.001(3) -0.004(3) 0.004(3)
N57A 0.036(4) 0.021(3) 0.029(4) -0.001(3) 0.004(3) 0.002(3)
C58A 0.034(4) 0.021(4) 0.035(4) 0.001(3) 0.008(4) 0.000(3)
C59A 0.040(5) 0.025(4) 0.024(4) -0.013(3) -0.002(3) -0.003(3)
N60A 0.033(4) 0.033(4) 0.028(4) 0.001(3) 0.004(3) 0.002(3)
C61A 0.039(5) 0.022(4) 0.027(4) -0.004(3) 0.007(3) -0.001(3)
N62A 0.030(4) 0.029(4) 0.032(4) 0.000(3) 0.003(3) 0.000(3)
C63A 0.036(5) 0.031(4) 0.028(4) 0.009(4) 0.004(4) -0.001(4)
O63A 0.051(4) 0.030(3) 0.034(3) -0.002(3) -0.002(3) -0.002(3)
C64A 0.042(5) 0.028(4) 0.023(4) -0.004(3) 0.007(3) 0.005(4)
O64A 0.041(3) 0.031(3) 0.038(3) 0.004(3) 0.006(3) -0.002(3)
N65A 0.038(4) 0.028(4) 0.048(4) 0.008(3) 0.003(3) -0.002(3)
C66A 0.033(4) 0.032(4) 0.031(4) 0.000(4) 0.009(4) 0.002(4)
N67A 0.034(4) 0.024(3) 0.039(4) 0.003(3) 0.002(3) 0.002(3)
C68A 0.037(5) 0.030(4) 0.053(6) 0.015(4) -0.001(4) -0.005(4)
C69A 0.040(5) 0.027(4) 0.045(5) -0.005(4) -0.004(4) 0.004(4)
N70A 0.032(4) 0.025(3) 0.046(4) 0.005(3) -0.004(3) -0.002(3)
C71A 0.030(4) 0.028(4) 0.050(5) 0.001(4) -0.012(4) 0.002(3)
N72A 0.038(4) 0.024(3) 0.038(4) 0.000(3) -0.004(3) -0.003(3)
C73A 0.022(4) 0.028(4) 0.055(6) 0.001(4) 0.007(4) -0.008(3)
O73A 0.032(3) 0.021(3) 0.071(4) 0.003(3) 0.009(3) 0.000(2)
C74A 0.045(5) 0.024(4) 0.053(6) -0.002(4) -0.013(4) -0.005(4)
O74A 0.075(5) 0.046(4) 0.048(4) 0.006(3) -0.012(4) -0.028(4)
N75A 0.033(4) 0.023(3) 0.039(4) 0.000(3) 0.005(3) -0.001(3)
C76A 0.035(5) 0.022(4) 0.049(5) -0.003(4) -0.007(4) 0.005(3)
N77A 0.064(5) 0.024(4) 0.044(4) 0.009(3) -0.013(4) -0.011(4)
C78A 0.028(4) 0.026(4) 0.059(6) -0.005(4) -0.003(4) -0.004(4)
C79A 0.075(7) 0.017(4) 0.043(5) 0.000(4) -0.012(5) -0.003(4)
N10B 0.077(6) 0.018(3) 0.031(4) -0.005(3) -0.004(4) -0.002(4)
C11B 0.055(6) 0.015(4) 0.030(4) -0.001(3) 0.002(4) 0.004(4)
N12B 0.055(5) 0.019(3) 0.028(4) -0.001(3) -0.006(3) -0.003(3)
C13B 0.068(6) 0.018(4) 0.026(4) -0.003(3) -0.009(4) 0.009(4)
O13B 0.081(5) 0.018(3) 0.036(3) 0.004(3) -0.008(3) -0.006(3)
C14B 0.039(5) 0.019(4) 0.037(5) -0.001(3) 0.006(4) -0.004(3)
O14B 0.040(3) 0.019(3) 0.037(3) -0.001(2) -0.003(3) 0.005(2)
N15B 0.051(4) 0.017(3) 0.024(3) 0.001(3) 0.002(3) 0.000(3)
C16B 0.045(5) 0.016(3) 0.030(4) -0.005(3) 0.000(4) 0.006(3)
N17B 0.049(4) 0.017(3) 0.028(4) -0.002(3) -0.006(3) 0.006(3)
C18B 0.038(4) 0.018(4) 0.034(4) -0.002(3) -0.007(4) 0.010(3)
C19B 0.043(5) 0.016(4) 0.024(4) -0.005(3) 0.006(3) -0.004(3)
N20B 0.033(4) 0.018(3) 0.028(3) -0.005(3) -0.002(3) 0.001(3)
C21B 0.025(4) 0.011(3) 0.031(4) 0.003(3) -0.004(3) 0.000(3)
N22B 0.031(3) 0.017(3) 0.029(3) 0.000(3) 0.002(3) 0.003(3)
C23B 0.029(4) 0.018(4) 0.031(4) 0.001(3) -0.012(3) 0.005(3)
O23B 0.046(4) 0.012(3) 0.040(3) 0.002(2) -0.006(3) 0.000(2)
C24B 0.026(4) 0.016(4) 0.038(4) -0.003(3) -0.004(3) 0.000(3)
O24B 0.041(3) 0.016(3) 0.041(3) 0.005(2) 0.002(3) 0.004(2)
N25B 0.030(4) 0.019(3) 0.029(3) 0.000(3) 0.004(3) -0.002(3)
C26B 0.032(4) 0.013(3) 0.030(4) 0.001(3) -0.001(3) 0.002(3)
N27B 0.025(3) 0.015(3) 0.034(4) 0.001(3) 0.002(3) 0.002(2)
C28B 0.031(4) 0.013(3) 0.037(4) 0.010(3) 0.005(3) 0.001(3)
C29B 0.024(4) 0.013(3) 0.044(5) -0.002(3) -0.002(3) 0.003(3)
N30B 0.027(3) 0.018(3) 0.033(4) 0.004(3) 0.001(3) 0.005(3)
C31B 0.029(4) 0.016(3) 0.031(4) 0.004(3) -0.001(3) 0.000(3)
N32B 0.022(3) 0.017(3) 0.038(4) 0.006(3) 0.005(3) 0.000(2)
C33B 0.035(4) 0.023(4) 0.020(4) 0.008(3) -0.002(3) -0.002(3)
O33B 0.045(3) 0.015(3) 0.035(3) 0.001(2) -0.004(3) -0.001(2)
C34B 0.026(4) 0.017(4) 0.037(4) -0.002(3) 0.001(3) 0.000(3)
O34B 0.037(3) 0.022(3) 0.055(4) 0.013(3) 0.005(3) 0.003(3)
N35B 0.029(3) 0.014(3) 0.033(4) -0.002(3) -0.003(3) -0.003(3)
C36B 0.033(4) 0.020(4) 0.029(4) -0.003(3) 0.001(3) -0.005(3)
N37B 0.027(3) 0.015(3) 0.046(4) 0.004(3) -0.003(3) 0.002(3)
C38B 0.035(5) 0.026(4) 0.029(4) 0.005(3) 0.001(3) -0.009(3)
C39B 0.021(4) 0.016(3) 0.052(5) -0.001(3) -0.004(4) 0.001(3)
N40B 0.028(3) 0.022(3) 0.035(4) 0.002(3) -0.001(3) -0.003(3)
C41B 0.023(4) 0.028(4) 0.032(4) -0.006(3) 0.007(3) -0.004(3)
N42B 0.029(4) 0.018(3) 0.037(4) 0.003(3) -0.003(3) -0.001(3)
C43B 0.025(4) 0.030(4) 0.030(4) 0.003(3) 0.009(3) -0.011(3)
O43B 0.041(3) 0.021(3) 0.043(3) 0.000(2) 0.001(3) -0.004(2)
C44B 0.024(4) 0.021(4) 0.044(5) -0.002(4) 0.007(4) 0.001(3)
O44B 0.034(3) 0.024(3) 0.046(3) 0.006(3) 0.001(3) -0.004(2)
N45B 0.030(4) 0.026(3) 0.030(4) -0.002(3) -0.006(3) -0.007(3)
C46B 0.030(4) 0.028(4) 0.034(4) -0.001(3) 0.007(3) -0.006(3)
N47B 0.040(4) 0.022(3) 0.031(4) 0.000(3) -0.004(3) -0.001(3)
C48B 0.035(5) 0.033(4) 0.033(4) -0.001(4) -0.002(4) -0.011(4)
C49B 0.046(5) 0.023(4) 0.041(5) 0.004(4) -0.006(4) 0.007(4)
N50B 0.041(4) 0.029(4) 0.042(4) 0.000(3) -0.009(3) 0.001(3)
C51B 0.041(5) 0.024(4) 0.033(4) 0.003(3) -0.008(4) -0.001(4)
N52B 0.047(4) 0.027(4) 0.034(4) -0.003(3) -0.003(3) -0.001(3)
C53B 0.035(5) 0.032(5) 0.036(5) 0.004(4) 0.003(4) -0.005(4)
O53B 0.052(4) 0.027(3) 0.051(4) 0.008(3) 0.000(3) 0.001(3)
C54B 0.046(5) 0.023(4) 0.039(5) 0.002(4) -0.006(4) 0.008(4)
O54B 0.061(4) 0.037(4) 0.038(4) 0.004(3) 0.002(3) 0.002(3)
N55B 0.078(6) 0.028(4) 0.031(4) 0.006(3) 0.000(4) 0.011(4)
C56B 0.050(5) 0.027(4) 0.039(5) -0.002(4) -0.013(4) 0.001(4)
N57B 0.058(5) 0.029(4) 0.039(4) 0.001(3) 0.001(4) 0.007(4)
C58B 0.076(7) 0.022(4) 0.044(5) 0.000(4) 0.012(5) 0.003(4)
C59B 0.081(8) 0.030(5) 0.041(5) 0.009(4) -0.009(5) 0.011(5)
N60B 0.068(6) 0.021(4) 0.045(5) 0.004(3) 0.010(4) 0.006(4)
C61B 0.076(7) 0.023(4) 0.037(5) -0.002(4) 0.007(5) 0.000(4)
N62B 0.071(6) 0.017(3) 0.041(4) -0.002(3) 0.004(4) 0.007(4)
C63B 0.076(8) 0.027(5) 0.056(6) 0.003(5) -0.003(6) 0.005(5)
O63B 0.095(6) 0.039(4) 0.088(6) 0.030(4) 0.014(5) 0.016(4)
C64B 0.076(7) 0.031(5) 0.024(4) 0.006(4) -0.007(4) 0.011(5)
O64B 0.089(5) 0.015(3) 0.041(4) 0.001(3) -0.016(3) -0.003(3)
N65B 0.066(6) 0.019(4) 0.061(5) 0.007(4) 0.000(4) 0.008(4)
C66B 0.057(6) 0.025(4) 0.039(5) -0.004(4) 0.004(4) -0.005(4)
N67B 0.063(5) 0.024(4) 0.040(4) 0.002(3) -0.009(4) -0.001(4)
C68B 0.059(7) 0.022(4) 0.075(7) 0.000(5) -0.001(6) -0.003(4)
C69B 0.071(7) 0.021(4) 0.043(5) 0.013(4) -0.004(5) -0.002(4)
N70B 0.074(6) 0.017(3) 0.043(4) -0.001(3) 0.001(4) -0.007(4)
C71B 0.075(7) 0.023(4) 0.026(4) -0.005(4) -0.005(4) -0.001(4)
N72B 0.068(6) 0.022(4) 0.045(4) 0.004(3) -0.014(4) -0.003(4)
C73B 0.068(6) 0.013(4) 0.032(5) -0.003(3) 0.002(4) 0.002(4)
O73B 0.088(5) 0.023(3) 0.043(4) 0.004(3) 0.006(4) -0.004(3)
C74B 0.070(7) 0.023(4) 0.023(4) 0.004(3) -0.006(4) -0.008(4)
O74B 0.068(4) 0.018(3) 0.037(3) 0.002(2) 0.000(3) -0.001(3)
N75B 0.068(5) 0.018(3) 0.026(4) 0.001(3) -0.003(4) -0.004(3)
C76B 0.064(6) 0.021(4) 0.027(4) -0.002(3) 0.005(4) -0.002(4)
N77B 0.056(5) 0.018(3) 0.027(4) 0.001(3) 0.000(3) -0.001(3)
C78B 0.072(7) 0.019(4) 0.026(4) -0.004(3) -0.007(4) 0.009(4)
C79B 0.062(6) 0.020(4) 0.032(5) 0.003(3) -0.003(4) -0.008(4)
C1C 0.075(7) 0.048(6) 0.042(5) -0.017(4) 0.007(5) -0.016(5)
C2C 0.048(5) 0.028(5) 0.070(7) -0.003(5) 0.012(5) -0.007(4)
C3C 0.072(7) 0.027(5) 0.088(8) 0.004(5) -0.030(6) -0.001(5)
N4C 0.029(3) 0.017(3) 0.033(4) -0.004(3) -0.001(3) -0.002(3)
C5C 0.049(3) 0.025(3) 0.045(3) -0.004(3) 0.000(3) -0.009(3)
C6C 0.054(4) 0.027(3) 0.046(4) -0.003(3) -0.002(3) -0.009(3)
C7C 0.057(4) 0.027(3) 0.044(4) -0.002(3) -0.002(4) -0.007(3)
C8C 0.065(5) 0.032(4) 0.045(4) -0.002(4) -0.002(4) -0.011(4)
C9C 0.063(5) 0.032(4) 0.048(4) 0.000(4) -0.003(4) -0.013(4)
C10C 0.057(4) 0.030(4) 0.047(4) -0.003(4) 0.000(4) -0.010(4)
C11C 0.060(4) 0.031(4) 0.047(4) -0.001(3) 0.000(4) -0.009(4)
C12C 0.058(4) 0.027(3) 0.044(4) -0.003(3) -0.002(3) -0.008(3)
C13C 0.057(4) 0.028(3) 0.046(4) -0.005(3) -0.001(3) -0.011(3)
C14C 0.054(3) 0.026(3) 0.046(4) -0.004(3) -0.003(3) -0.010(3)
N15C 0.035(4) 0.018(3) 0.051(4) -0.005(3) 0.000(3) 0.000(3)
C16C 0.072(7) 0.036(5) 0.044(5) -0.016(4) 0.008(5) -0.015(5)
C17C 0.042(5) 0.025(5) 0.108(9) -0.001(5) 0.009(6) 0.007(4)
C18C 0.044(5) 0.030(4) 0.048(5) -0.003(4) 0.008(4) 0.006(4)
C5I 0.049(3) 0.025(3) 0.045(3) -0.004(3) 0.000(3) -0.009(3)
C6I 0.053(4) 0.028(3) 0.048(4) -0.003(3) 0.002(4) -0.009(3)
C7I 0.057(4) 0.027(3) 0.046(4) -0.003(3) 0.001(3) -0.008(3)
C8I 0.059(4) 0.030(4) 0.049(4) -0.004(4) 0.003(4) -0.009(4)
C9I 0.058(5) 0.030(4) 0.049(5) -0.005(4) 0.002(4) -0.010(4)
C10I 0.054(4) 0.029(4) 0.054(5) -0.007(4) 0.003(4) -0.007(4)
C11I 0.057(4) 0.030(4) 0.054(5) -0.005(4) 0.003(4) -0.009(4)
C12I 0.057(4) 0.028(3) 0.047(4) -0.004(3) 0.001(3) -0.010(3)
C13I 0.057(4) 0.029(3) 0.046(4) -0.004(3) -0.001(3) -0.010(3)
C14I 0.054(3) 0.026(3) 0.046(4) -0.004(3) -0.003(3) -0.010(3)
C1D 0.044(5) 0.033(5) 0.076(7) 0.009(5) 0.009(5) 0.004(4)
C2D 0.063(6) 0.026(4) 0.033(5) -0.005(4) 0.000(4) 0.003(4)
C3D 0.052(6) 0.039(5) 0.054(6) -0.012(4) -0.014(5) 0.009(4)
N4D 0.049(4) 0.020(3) 0.032(4) 0.002(3) 0.000(3) 0.001(3)
C5D 0.059(4) 0.024(3) 0.069(4) 0.009(3) 0.008(3) 0.004(3)
C6D 0.061(4) 0.029(3) 0.071(4) 0.013(3) 0.009(4) 0.004(3)
C7D 0.061(4) 0.029(3) 0.072(4) 0.013(3) 0.011(4) 0.003(3)
C8D 0.063(4) 0.036(4) 0.078(5) 0.015(4) 0.011(4) 0.003(4)
C9D 0.063(4) 0.035(4) 0.075(5) 0.015(4) 0.010(4) 0.002(4)
C10D 0.062(5) 0.031(4) 0.077(5) 0.012(4) 0.014(4) 0.007(4)
C11D 0.063(4) 0.034(4) 0.079(5) 0.011(4) 0.014(4) 0.004(4)
C12D 0.060(4) 0.028(3) 0.072(4) 0.013(3) 0.011(4) 0.002(3)
C13D 0.061(4) 0.028(3) 0.069(4) 0.014(3) 0.008(4) 0.002(3)
C14D 0.058(4) 0.025(3) 0.064(3) 0.012(3) 0.007(3) 0.001(3)
N15D 0.037(4) 0.018(3) 0.029(3) 0.003(3) 0.000(3) 0.001(3)
C16D 0.044(6) 0.067(8) 0.103(10) 0.034(7) -0.004(6) -0.013(5)
C17D 0.093(8) 0.039(6) 0.054(6) 0.010(5) -0.022(6) -0.010(6)
C18D 0.114(10) 0.038(5) 0.066(7) -0.001(5) 0.029(7) 0.020(6)
C5J 0.059(4) 0.024(3) 0.069(4) 0.009(3) 0.008(3) 0.004(3)
C6J 0.061(4) 0.027(3) 0.071(4) 0.011(3) 0.008(4) 0.003(3)
C7J 0.062(4) 0.028(3) 0.071(4) 0.013(3) 0.007(4) 0.002(3)
C8J 0.066(5) 0.030(4) 0.071(5) 0.015(4) 0.003(4) 0.000(4)
C9J 0.064(5) 0.030(4) 0.068(5) 0.013(4) 0.003(4) -0.001(4)
C10J 0.064(5) 0.029(4) 0.073(5) 0.012(4) 0.004(4) 0.003(4)
C11J 0.064(5) 0.031(4) 0.074(5) 0.012(4) 0.005(4) 0.003(4)
C12J 0.062(4) 0.029(3) 0.072(4) 0.013(3) 0.006(4) 0.002(3)
C13J 0.061(4) 0.029(3) 0.070(4) 0.013(3) 0.006(4) 0.001(3)
C14J 0.058(4) 0.025(3) 0.064(3) 0.012(3) 0.007(3) 0.001(3)
O1E 0.051(4) 0.068(6) 0.073(5) -0.017(5) -0.007(4) -0.018(5)
O2E 0.069(6) 0.066(5) 0.070(5) 0.025(4) 0.005(4) -0.004(5)
O3E 0.040(4) 0.061(5) 0.052(5) -0.004(4) 0.020(4) 0.001(4)
S1E 0.0333(17) 0.0395(16) 0.0347(16) -0.0015(13) 0.0051(13) -0.0008(13)
C1E 0.046(3) 0.043(3) 0.057(4) -0.006(3) 0.003(3) 0.005(3)
F1E 0.071(4) 0.050(4) 0.057(5) -0.013(3) -0.017(4) 0.014(4)
F2E 0.081(6) 0.054(4) 0.069(5) 0.005(4) -0.012(4) 0.012(4)
F3E 0.070(5) 0.061(5) 0.083(5) -0.026(4) 0.028(4) 0.006(4)
O4E 0.067(7) 0.065(8) 0.076(7) -0.011(6) -0.011(7) 0.002(7)
O5E 0.067(7) 0.057(6) 0.072(7) -0.004(6) -0.005(6) -0.007(7)
O6E 0.056(6) 0.054(8) 0.082(8) -0.017(7) 0.008(6) 0.012(7)
S2E 0.040(3) 0.036(3) 0.062(4) -0.012(3) 0.002(4) 0.010(3)
C2E 0.045(4) 0.047(4) 0.055(4) -0.005(4) 0.004(4) 0.004(4)
F4E 0.056(6) 0.059(8) 0.059(7) -0.003(6) -0.004(6) -0.013(7)
F5E 0.059(7) 0.058(5) 0.068(7) 0.007(5) -0.004(6) -0.006(7)
F6E 0.057(6) 0.066(7) 0.061(7) -0.008(6) 0.012(5) 0.008(6)
O1F 0.069(5) 0.058(5) 0.049(5) 0.011(5) 0.023(4) -0.017(4)
O2F 0.094(6) 0.064(5) 0.065(6) -0.006(5) 0.012(5) 0.016(5)
O3F 0.110(6) 0.065(6) 0.051(4) -0.019(5) 0.004(4) -0.021(6)
S1F 0.065(2) 0.0387(18) 0.0312(16) -0.0027(13) 0.0174(15) -0.0117(15)
C1F 0.067(4) 0.048(3) 0.045(3) 0.007(3) 0.009(4) -0.014(3)
F1F 0.057(5) 0.066(5) 0.074(5) -0.004(4) 0.021(4) -0.016(4)
F2F 0.066(5) 0.057(4) 0.098(6) 0.021(5) -0.019(4) -0.011(4)
F3F 0.075(5) 0.047(4) 0.058(4) 0.020(3) -0.015(4) -0.020(4)
O4F 0.073(8) 0.074(8) 0.063(7) 0.007(8) 0.011(7) -0.013(6)
O5F 0.069(7) 0.057(5) 0.076(7) 0.005(6) -0.002(6) -0.012(5)
O6F 0.090(9) 0.069(8) 0.055(6) 0.003(7) -0.006(6) -0.016(7)
S2F 0.063(4) 0.043(3) 0.035(3) 0.011(3) 0.006(3) -0.013(3)
C2F 0.073(4) 0.051(4) 0.042(4) 0.001(4) 0.010(4) -0.012(4)
F4F 0.078(7) 0.066(8) 0.055(6) 0.006(7) 0.018(6) -0.015(6)
F5F 0.095(7) 0.062(5) 0.063(7) -0.010(6) 0.006(6) 0.000(5)
F6F 0.096(8) 0.071(8) 0.051(6) -0.016(7) -0.003(6) -0.008(7)
O1G 0.095(6) 0.105(7) 0.066(5) -0.002(5) -0.015(5) 0.014(6)
O2G 0.089(6) 0.101(5) 0.083(6) -0.006(5) 0.001(5) -0.008(5)
O3G 0.099(6) 0.101(6) 0.073(5) -0.013(5) 0.003(5) 0.013(5)
S1G 0.067(2) 0.087(3) 0.059(2) -0.014(2) -0.0014(18) -0.001(2)
C1G 0.078(4) 0.097(4) 0.072(4) -0.015(4) -0.011(4) 0.002(4)
F1G 0.107(6) 0.109(6) 0.090(5) 0.002(5) -0.036(5) 0.010(5)
F2G 0.087(5) 0.113(6) 0.109(7) 0.005(5) -0.014(5) -0.022(5)
F3G 0.099(6) 0.131(7) 0.096(6) -0.037(6) 0.001(5) 0.023(6)
O4G 0.105(10) 0.101(7) 0.087(10) -0.015(8) -0.014(10) 0.010(8)
O5G 0.102(9) 0.116(9) 0.084(6) -0.004(7) -0.019(7) -0.004(9)
O6G 0.087(6) 0.108(8) 0.095(8) -0.001(8) -0.012(6) -0.003(6)
S2G 0.087(4) 0.101(4) 0.078(4) -0.009(4) -0.010(4) 0.004(4)
C2G 0.082(4) 0.098(5) 0.072(4) -0.009(4) -0.004(4) 0.003(4)
F4G 0.086(7) 0.102(6) 0.082(7) -0.014(6) -0.003(6) 0.005(6)
F5G 0.093(7) 0.101(8) 0.068(6) -0.014(6) -0.002(6) 0.001(7)
F6G 0.087(6) 0.104(8) 0.079(7) -0.003(7) 0.003(6) 0.002(6)
O1H 0.076(6) 0.097(7) 0.106(7) -0.012(6) 0.001(6) -0.009(6)
O2H 0.077(6) 0.137(9) 0.100(9) -0.024(8) -0.016(6) -0.006(7)
O3H 0.121(9) 0.116(8) 0.087(6) 0.015(7) -0.018(7) 0.008(9)
S1H 0.090(4) 0.088(4) 0.079(4) -0.007(3) -0.017(3) 0.000(3)
C1H 0.090(4) 0.094(4) 0.096(5) -0.007(4) 0.002(4) 0.000(4)
F1H 0.104(7) 0.108(7) 0.113(7) -0.017(6) 0.014(6) 0.017(7)
F2H 0.096(5) 0.108(7) 0.122(7) -0.015(7) 0.000(5) -0.017(6)
F3H 0.092(6) 0.086(5) 0.109(6) -0.002(5) 0.009(5) 0.007(5)
O4H 0.085(6) 0.100(7) 0.111(8) -0.001(7) 0.021(6) 0.007(6)
O5H 0.102(7) 0.098(6) 0.099(7) -0.002(7) 0.004(7) -0.016(6)
O6H 0.101(9) 0.079(8) 0.085(6) -0.002(7) 0.003(6) -0.008(8)
S2H 0.077(4) 0.086(4) 0.079(4) 0.002(3) 0.009(3) 0.002(3)
C2H 0.086(4) 0.095(4) 0.093(5) -0.004(4) 0.003(4) 0.002(4)
F4H 0.109(8) 0.122(10) 0.127(8) 0.004(9) 0.030(7) 0.020(6)
F5H 0.106(7) 0.114(7) 0.101(6) 0.007(6) -0.016(5) 0.005(6)
F6H 0.112(7) 0.104(6) 0.112(8) -0.014(7) -0.009(7) 0.002(6)
O1W 0.070(5) 0.023(3) 0.081(5) 0.007(3) -0.003(4) 0.010(3)
O2W 0.090(6) 0.027(3) 0.059(4) -0.005(3) 0.011(4) -0.011(4)
O3W 0.066(5) 0.025(3) 0.113(7) -0.005(4) -0.029(5) 0.001(3)
O4W 0.074(5) 0.034(4) 0.088(6) -0.010(4) -0.014(5) -0.011(4)
O5W 0.107(7) 0.029(4) 0.081(6) 0.000(4) 0.021(5) 0.010(4)
O6W 0.128(8) 0.031(4) 0.067(5) -0.009(4) 0.033(5) -0.015(4)
O7W 0.110(8) 0.056(5) 0.109(8) 0.015(5) 0.012(6) 0.002(5)
O8W 0.187(11) 0.033(4) 0.076(6) 0.015(4) -0.012(7) -0.007(5)
O9W 0.121(9) 0.064(6) 0.174(12) 0.026(7) 0.021(8) -0.033(6)
O10W 0.086(6) 0.066(5) 0.093(7) 0.014(5) 0.007(5) -0.002(5)

loop_
_atom_type_symbol
_atom_type_description
_atom_type_scat_dispersion_real
_atom_type_scat_dispersion_imag
_atom_type_scat_source
C C 0.0033 0.0016 'International Tables Vol C Tables 4.2.6.8 and 6.1.1.4'
H H 0.0000 0.0000 'International Tables Vol C Tables 4.2.6.8 and 6.1.1.4'
N N 0.0061 0.0033 'International Tables Vol C Tables 4.2.6.8 and 6.1.1.4'
O O 0.0106 0.0060 'International Tables Vol C Tables 4.2.6.8 and 6.1.1.4'
F F 0.0171 0.0103 'International Tables Vol C Tables 4.2.6.8 and 6.1.1.4'
S S 0.1246 0.1234 'International Tables Vol C Tables 4.2.6.8 and 6.1.1.4'

loop_
_geom_angle_atom_site_label_1
_geom_angle_atom_site_label_2
_geom_angle_atom_site_label_3
_geom_angle
C13A N10A C11A 113.0(7)
C13A N10A C78A 123.0(7)
C11A N10A C78A 122.8(7)
N10A C11A N12A 115.2(7)
N10A C11A C16A 103.9(6)
N12A C11A C16A 103.4(7)
N10A C11A H11A 111.3
N12A C11A H11A 111.3
C16A C11A H11A 111.3
C14A N12A C11A 112.8(7)
C14A N12A C79A 122.2(7)
C11A N12A C79A 121.4(8)
O13A C13A N10A 126.4(8)
O13A C13A N15A 125.9(8)
N10A C13A N15A 107.7(7)
O14A C14A N17A 125.9(9)
O14A C14A N12A 127.0(10)
N17A C14A N12A 107.0(7)
C13A N15A C18A 120.7(7)
C13A N15A C16A 111.7(7)
C18A N15A C16A 122.0(7)
N17A C16A N15A 113.7(6)
N17A C16A C11A 103.2(7)
N15A C16A C11A 102.7(7)
N17A C16A H16A 112.2
N15A C16A H16A 112.2
C11A C16A H16A 112.2
C14A N17A C19A 123.4(7)
C14A N17A C16A 113.0(7)
C19A N17A C16A 123.0(8)
N20A C18A N15A 113.1(7)
N20A C18A H18A 108.9
N15A C18A H18A 108.9
N20A C18A H18B 108.9
N15A C18A H18B 108.9
H18A C18A H18B 107.8
N17A C19A N22A 113.7(8)
N17A C19A H19A 108.8
N22A C19A H19A 108.8
N17A C19A H19B 108.8
N22A C19A H19B 108.8
H19A C19A H19B 107.7
C23A N20A C21A 112.9(7)
C23A N20A C18A 121.5(7)
C21A N20A C18A 123.8(7)
N20A C21A N22A 115.1(9)
N20A C21A C26A 103.0(7)
N22A C21A C26A 102.6(7)
N20A C21A H21A 111.8
N22A C21A H21A 111.8
C26A C21A H21A 111.8
C24A N22A C21A 113.0(7)
C24A N22A C19A 121.7(7)
C21A N22A C19A 122.7(8)
O23A C23A N25A 126.7(7)
O23A C23A N20A 125.3(7)
N25A C23A N20A 107.9(7)
O24A C24A N22A 126.9(8)
O24A C24A N27A 125.1(9)
N22A C24A N27A 108.0(8)
C23A N25A C28A 121.9(6)
C23A N25A C26A 112.1(6)
C28A N25A C26A 124.4(7)
N27A C26A N25A 115.5(7)
N27A C26A C21A 103.7(7)
N25A C26A C21A 103.7(7)
N27A C26A H26A 111.2
N25A C26A H26A 111.2
C21A C26A H26A 111.2
C24A N27A C26A 112.2(7)
C24A N27A C29A 122.5(7)
C26A N27A C29A 123.9(7)
N25A C28A N30A 113.4(6)
N25A C28A H28A 108.9
N30A C28A H28A 108.9
N25A C28A H28B 108.9
N30A C28A H28B 108.9
H28A C28A H28B 107.7
N32A C29A N27A 113.4(7)
N32A C29A H29A 108.9
N27A C29A H29A 108.9
N32A C29A H29B 108.9
N27A C29A H29B 108.9
H29A C29A H29B 107.7
C33A N30A C31A 112.0(6)
C33A N30A C28A 123.8(7)
C31A N30A C28A 123.5(6)
N30A C31A N32A 114.7(6)
N30A C31A C36A 103.8(6)
N32A C31A C36A 103.2(6)
N30A C31A H31A 111.5
N32A C31A H31A 111.5
C36A C31A H31A 111.5
C34A N32A C29A 121.9(7)
C34A N32A C31A 112.2(6)
C29A N32A C31A 124.2(7)
O33A C33A N30A 125.4(8)
O33A C33A N35A 126.5(8)
N30A C33A N35A 108.1(7)
O34A C34A N32A 126.1(8)
O34A C34A N37A 125.6(8)
N32A C34A N37A 108.3(6)
C33A N35A C36A 112.9(7)
C33A N35A C38A 121.4(7)
C36A N35A C38A 122.7(7)
N35A C36A N37A 114.8(6)
N35A C36A C31A 103.1(6)
N37A C36A C31A 103.4(6)
N35A C36A H36A 111.7
N37A C36A H36A 111.7
C31A C36A H36A 111.7
C34A N37A C39A 122.2(7)
C34A N37A C36A 112.9(6)
C39A N37A C36A 123.5(7)
N35A C38A N40A 113.1(6)
N35A C38A H38A 109.0
N40A C38A H38A 109.0
N35A C38A H38B 109.0
N40A C38A H38B 109.0
H38A C38A H38B 107.8
N37A C39A N42A 115.3(7)
N37A C39A H39A 108.4
N42A C39A H39A 108.4
N37A C39A H39B 108.4
N42A C39A H39B 108.4
H39A C39A H39B 107.5
C43A N40A C41A 112.6(6)
C43A N40A C38A 121.7(7)
C41A N40A C38A 124.1(7)
N42A C41A N40A 116.2(7)
N42A C41A C46A 104.3(6)
N40A C41A C46A 103.1(6)
N42A C41A H41A 110.9
N40A C41A H41A 110.9
C46A C41A H41A 110.9
C44A N42A C41A 112.5(6)
C44A N42A C39A 123.2(6)
C41A N42A C39A 121.9(7)
O43A C43A N40A 125.9(8)
O43A C43A N45A 125.7(8)
N40A C43A N45A 108.3(7)
O44A C44A N42A 125.2(8)
O44A C44A N47A 126.3(8)
N42A C44A N47A 108.6(6)
C43A N45A C48A 122.3(7)
C43A N45A C46A 111.8(6)
C48A N45A C46A 124.2(7)
N45A C46A N47A 114.0(7)
N45A C46A C41A 103.9(6)
N47A C46A C41A 102.3(6)
N45A C46A H46A 112.0
N47A C46A H46A 111.9
C41A C46A H46A 111.9
C44A N47A C49A 123.3(6)
C44A N47A C46A 112.0(6)
C49A N47A C46A 121.6(6)
N45A C48A N50A 114.1(7)
N45A C48A H48A 108.7
N50A C48A H48A 108.7
N45A C48A H48B 108.7
N50A C48A H48B 108.7
H48A C48A H48B 107.6
N52A C49A N47A 114.0(6)
N52A C49A H49A 108.7
N47A C49A H49A 108.7
N52A C49A H49B 108.7
N47A C49A H49B 108.7
H49A C49A H49B 107.6
C53A N50A C48A 122.4(7)
C53A N50A C51A 111.8(6)
C48A N50A C51A 122.8(7)
N50A C51A N52A 114.6(6)
N50A C51A C56A 103.4(6)
N52A C51A C56A 103.9(6)
N50A C51A H51A 111.5
N52A C51A H51A 111.5
C56A C51A H51A 111.5
C54A N52A C49A 122.9(7)
C54A N52A C51A 111.5(6)
C49A N52A C51A 123.7(6)
O53A C53A N50A 125.6(7)
O53A C53A N55A 125.4(8)
N50A C53A N55A 109.0(7)
O54A C54A N52A 125.7(8)
O54A C54A N57A 125.2(7)
N52A C54A N57A 109.1(6)
C53A N55A C56A 111.9(7)
C53A N55A C58A 123.3(7)
C56A N55A C58A 124.0(6)
N55A C56A N57A 114.8(6)
N55A C56A C51A 103.5(6)
N57A C56A C51A 103.1(6)
N55A C56A H56A 111.6
N57A C56A H56A 111.6
C51A C56A H56A 111.6
C54A N57A C59A 121.5(6)
C54A N57A C56A 111.8(6)
C59A N57A C56A 123.7(7)
N55A C58A N60A 113.7(6)
N55A C58A H58A 108.8
N60A C58A H58A 108.8
N55A C58A H58B 108.8
N60A C58A H58B 108.8
H58A C58A H58B 107.7
N62A C59A N57A 114.5(6)
N62A C59A H59A 108.6
N57A C59A H59A 108.6
N62A C59A H59B 108.6
N57A C59A H59B 108.6
H59A C59A H59B 107.6
C63A N60A C58A 120.9(7)
C63A N60A C61A 112.7(7)
C58A N60A C61A 122.3(7)
N62A C61A N60A 114.5(6)
N62A C61A C66A 103.7(6)
N60A C61A C66A 102.5(6)
N62A C61A H61A 111.8
N60A C61A H61A 111.8
C66A C61A H61A 111.8
C64A N62A C59A 122.2(7)
C64A N62A C61A 112.7(7)
C59A N62A C61A 124.8(7)
O63A C63A N60A 126.8(8)
O63A C63A N65A 125.9(8)
N60A C63A N65A 107.3(7)
O64A C64A N67A 126.4(8)
O64A C64A N62A 125.2(8)
N67A C64A N62A 108.3(7)
C63A N65A C66A 112.2(7)
C63A N65A C68A 123.0(7)
C66A N65A C68A 123.9(7)
N65A C66A N67A 114.6(7)
N65A C66A C61A 104.7(6)
N67A C66A C61A 103.3(6)
N65A C66A H66A 111.2
N67A C66A H66A 111.2
C61A C66A H66A 111.2
C64A N67A C69A 122.2(7)
C64A N67A C66A 111.6(7)
C69A N67A C66A 123.1(7)
N65A C68A N70A 112.8(7)
N65A C68A H68A 109.0
N70A C68A H68A 109.0
N65A C68A H68B 109.0
N70A C68A H68B 109.0
H68A C68A H68B 107.8
N67A C69A N72A 113.7(7)
N67A C69A H69A 108.8
N72A C69A H69A 108.8
N67A C69A H69B 108.8
N72A C69A H69B 108.8
H69A C69A H69B 107.7
C73A N70A C68A 122.3(7)
C73A N70A C71A 112.4(7)
C68A N70A C71A 121.7(7)
N72A C71A N70A 114.3(7)
N72A C71A C76A 103.0(7)
N70A C71A C76A 101.9(7)
N72A C71A H71A 112.2
N70A C71A H71A 112.2
C76A C71A H71A 112.2
C74A N72A C71A 112.3(7)
C74A N72A C69A 124.2(7)
C71A N72A C69A 122.7(7)
O73A C73A N70A 126.6(9)
O73A C73A N75A 123.9(9)
N70A C73A N75A 109.5(7)
O74A C74A N72A 125.0(8)
O74A C74A N77A 125.7(9)
N72A C74A N77A 109.3(7)
C73A N75A C78A 123.8(7)
C73A N75A C76A 112.0(7)
C78A N75A C76A 123.6(7)
N77A C76A N75A 114.6(7)
N77A C76A C71A 103.3(7)
N75A C76A C71A 103.6(7)
N77A C76A H76A 111.6
N75A C76A H76A 111.6
C71A C76A H76A 111.6
C74A N77A C79A 121.8(7)
C74A N77A C76A 111.5(7)
C79A N77A C76A 121.8(8)
N75A C78A N10A 114.3(7)
N75A C78A H78A 108.7
N10A C78A H78A 108.7
N75A C78A H78B 108.7
N10A C78A H78B 108.7
H78A C78A H78B 107.6
N77A C79A N12A 114.0(7)
N77A C79A H79A 108.7
N12A C79A H79A 108.7
N77A C79A H79B 108.7
N12A C79A H79B 108.7
H79A C79A H79B 107.6
C13B N10B C78B 121.4(7)
C13B N10B C11B 112.1(7)
C78B N10B C11B 123.0(7)
N12B C11B N10B 114.7(7)
N12B C11B C16B 103.8(6)
N10B C11B C16B 103.5(6)
N12B C11B H11B 111.5
N10B C11B H11B 111.5
C16B C11B H11B 111.5
C14B N12B C11B 112.7(7)
C14B N12B C79B 123.2(7)
C11B N12B C79B 123.1(7)
O13B C13B N15B 125.9(7)
O13B C13B N10B 126.1(8)
N15B C13B N10B 108.0(7)
O14B C14B N12B 125.0(8)
O14B C14B N17B 127.0(8)
N12B C14B N17B 108.0(7)
C13B N15B C18B 122.8(7)
C13B N15B C16B 112.4(6)
C18B N15B C16B 123.9(7)
N17B C16B N15B 113.8(7)
N17B C16B C11B 103.1(6)
N15B C16B C11B 103.5(6)
N17B C16B H16B 111.9
N15B C16B H16B 111.9
C11B C16B H16B 111.9
C14B N17B C19B 121.4(6)
C14B N17B C16B 111.8(6)
C19B N17B C16B 123.3(7)
N15B C18B N20B 114.1(6)
N15B C18B H18C 108.7
N20B C18B H18C 108.7
N15B C18B H18D 108.7
N20B C18B H18D 108.7
H18C C18B H18D 107.6
N17B C19B N22B 112.8(6)
N17B C19B H19C 109.0
N22B C19B H19C 109.0
N17B C19B H19D 109.0
N22B C19B H19D 109.0
H19C C19B H19D 107.8
C23B N20B C18B 121.3(6)
C23B N20B C21B 112.6(6)
C18B N20B C21B 123.1(6)
N22B C21B N20B 115.4(6)
N22B C21B C26B 103.7(6)
N20B C21B C26B 102.9(6)
N22B C21B H21B 111.4
N20B C21B H21B 111.4
C26B C21B H21B 111.4
C24B N22B C21B 112.4(6)
C24B N22B C19B 122.4(6)
C21B N22B C19B 124.8(6)
O23B C23B N20B 125.5(7)
O23B C23B N25B 126.4(8)
N20B C23B N25B 108.2(6)
O24B C24B N27B 126.6(7)
O24B C24B N22B 125.3(7)
N27B C24B N22B 108.0(6)
C23B N25B C28B 122.5(6)
C23B N25B C26B 111.6(6)
C28B N25B C26B 124.9(6)
N25B C26B N27B 114.7(6)
N25B C26B C21B 104.3(6)
N27B C26B C21B 103.0(6)
N25B C26B H26B 111.4
N27B C26B H26B 111.4
C21B C26B H26B 111.4
C24B N27B C29B 122.0(6)
C24B N27B C26B 112.7(6)
C29B N27B C26B 122.0(6)
N25B C28B N30B 113.0(6)
N25B C28B H28C 109.0
N30B C28B H28C 109.0
N25B C28B H28D 109.0
N30B C28B H28D 109.0
H28C C28B H28D 107.8
N32B C29B N27B 113.9(6)
N32B C29B H29C 108.8
N27B C29B H29C 108.8
N32B C29B H29D 108.8
N27B C29B H29D 108.8
H29C C29B H29D 107.7
C33B N30B C28B 122.8(6)
C33B N30B C31B 111.3(6)
C28B N30B C31B 121.5(6)
N32B C31B N30B 113.6(6)
N32B C31B C36B 103.5(6)
N30B C31B C36B 104.1(6)
N32B C31B H31B 111.7
N30B C31B H31B 111.7
C36B C31B H31B 111.7
C34B N32B C29B 122.8(6)
C34B N32B C31B 112.2(6)
C29B N32B C31B 123.5(6)
O33B C33B N30B 125.6(7)
O33B C33B N35B 125.4(7)
N30B C33B N35B 109.0(6)
O34B C34B N32B 125.6(7)
O34B C34B N37B 126.4(7)
N32B C34B N37B 108.0(6)
C33B N35B C38B 122.8(6)
C33B N35B C36B 112.0(6)
C38B N35B C36B 122.1(6)
N37B C36B N35B 114.5(6)
N37B C36B C31B 103.3(6)
N35B C36B C31B 102.9(6)
N37B C36B H36B 111.8
N35B C36B H36B 111.8
C31B C36B H36B 111.8
C34B N37B C36B 112.9(6)
C34B N37B C39B 122.2(6)
C36B N37B C39B 123.1(7)
N40B C38B N35B 114.7(6)
N40B C38B H38C 108.6
N35B C38B H38C 108.6
N40B C38B H38D 108.6
N35B C38B H38D 108.6
H38C C38B H38D 107.6
N42B C39B N37B 113.9(6)
N42B C39B H39C 108.8
N37B C39B H39C 108.8
N42B C39B H39D 108.8
N37B C39B H39D 108.8
H39C C39B H39D 107.7
C43B N40B C38B 122.7(7)
C43B N40B C41B 112.1(6)
C38B N40B C41B 123.8(7)
N42B C41B N40B 115.2(6)
N42B C41B C46B 103.1(6)
N40B C41B C46B 104.1(6)
N42B C41B H41B 111.3
N40B C41B H41B 111.3
C46B C41B H41B 111.3
C44B N42B C39B 122.7(6)
C44B N42B C41B 112.2(6)
C39B N42B C41B 122.4(7)
O43B C43B N45B 126.4(8)
O43B C43B N40B 125.4(8)
N45B C43B N40B 108.1(7)
O44B C44B N42B 126.1(7)
O44B C44B N47B 124.7(8)
N42B C44B N47B 109.1(7)
C43B N45B C48B 121.0(7)
C43B N45B C46B 113.0(6)
C48B N45B C46B 123.8(7)
N47B C46B N45B 114.9(7)
N47B C46B C41B 103.4(6)
N45B C46B C41B 102.5(6)
N47B C46B H46B 111.8
N45B C46B H46B 111.8
C41B C46B H46B 111.8
C44B N47B C46B 111.9(7)
C44B N47B C49B 124.0(7)
C46B N47B C49B 123.5(7)
N45B C48B N50B 113.2(7)
N45B C48B H48C 108.9
N50B C48B H48C 108.9
N45B C48B H48D 108.9
N50B C48B H48D 108.9
H48C C48B H48D 107.8
N52B C49B N47B 114.6(7)
N52B C49B H49C 108.6
N47B C49B H49C 108.6
N52B C49B H49D 108.6
N47B C49B H49D 108.6
H49C C49B H49D 107.6
C53B N50B C51B 112.3(7)
C53B N50B C48B 123.2(7)
C51B N50B C48B 124.2(7)
N50B C51B N52B 114.3(7)
N50B C51B C56B 104.2(7)
N52B C51B C56B 103.8(7)
N50B C51B H51B 111.3
N52B C51B H51B 111.3
C56B C51B H51B 111.3
C54B N52B C49B 122.5(7)
C54B N52B C51B 111.4(7)
C49B N52B C51B 122.2(7)
O53B C53B N55B 126.5(8)
O53B C53B N50B 125.4(8)
N55B C53B N50B 108.1(7)
O54B C54B N57B 127.2(9)
O54B C54B N52B 124.9(8)
N57B C54B N52B 107.9(7)
C53B N55B C58B 121.3(7)
C53B N55B C56B 112.4(7)
C58B N55B C56B 123.5(7)
N55B C56B N57B 114.0(8)
N55B C56B C51B 102.6(7)
N57B C56B C51B 103.1(7)
N55B C56B H56B 112.1
N57B C56B H56B 112.1
C51B C56B H56B 112.1
C54B N57B C59B 122.7(8)
C54B N57B C56B 113.4(7)
C59B N57B C56B 123.1(8)
N55B C58B N60B 114.4(8)
N55B C58B H58C 108.7
N60B C58B H58C 108.7
N55B C58B H58D 108.7
N60B C58B H58D 108.7
H58C C58B H58D 107.6
N62B C59B N57B 112.9(7)
N62B C59B H59C 109.0
N57B C59B H59C 109.0
N62B C59B H59D 109.0
N57B C59B H59D 109.0
H59C C59B H59D 107.8
C63B N60B C58B 124.0(8)
C63B N60B C61B 113.3(8)
C58B N60B C61B 122.3(8)
N60B C61B N62B 114.0(8)
N60B C61B C66B 101.9(8)
N62B C61B C66B 102.4(8)
N60B C61B H61B 112.5
N62B C61B H61B 112.5
C66B C61B H61B 112.5
C64B N62B C59B 122.4(7)
C64B N62B C61B 111.6(8)
C59B N62B C61B 120.6(9)
O63B C63B N65B 128.4(11)
O63B C63B N60B 123.7(11)
N65B C63B N60B 107.9(8)
O64B C64B N62B 126.5(9)
O64B C64B N67B 123.7(10)
N62B C64B N67B 109.8(8)
C63B N65B C66B 112.7(8)
C63B N65B C68B 120.6(8)
C66B N65B C68B 120.7(9)
N67B C66B N65B 114.7(8)
N67B C66B C61B 103.4(7)
N65B C66B C61B 103.3(7)
N67B C66B H66B 111.6
N65B C66B H66B 111.6
C61B C66B H66B 111.6
C64B N67B C66B 111.7(8)
C64B N67B C69B 123.9(8)
C66B N67B C69B 124.2(8)
N70B C68B N65B 113.5(8)
N70B C68B H68C 108.9
N65B C68B H68C 108.9
N70B C68B H68D 108.9
N65B C68B H68D 108.9
H68C C68B H68D 107.7
N72B C69B N67B 113.2(7)
N72B C69B H69C 108.9
N67B C69B H69C 108.9
N72B C69B H69D 108.9
N67B C69B H69D 108.9
H69C C69B H69D 107.8
C73B N70B C68B 124.0(8)
C73B N70B C71B 111.7(8)
C68B N70B C71B 120.6(8)
N72B C71B N70B 114.5(8)
N72B C71B C76B 103.6(7)
N70B C71B C76B 102.7(7)
N72B C71B H71B 111.8
N70B C71B H71B 111.8
C76B C71B H71B 111.8
C74B N72B C69B 123.4(7)
C74B N72B C71B 112.0(8)
C69B N72B C71B 122.5(7)
O73B C73B N75B 125.5(9)
O73B C73B N70B 125.5(9)
N75B C73B N70B 109.0(7)
O74B C74B N77B 126.5(8)
O74B C74B N72B 124.6(9)
N77B C74B N72B 108.8(7)
C73B N75B C78B 124.0(7)
C73B N75B C76B 112.0(7)
C78B N75B C76B 123.6(8)
N75B C76B N77B 115.0(7)
N75B C76B C71B 103.8(7)
N77B C76B C71B 103.4(7)
N75B C76B H76B 111.4
N77B C76B H76B 111.4
C71B C76B H76B 111.4
C74B N77B C79B 122.3(7)
C74B N77B C76B 111.7(7)
C79B N77B C76B 121.9(8)
N75B C78B N10B 114.1(7)
N75B C78B H78C 108.7
N10B C78B H78C 108.7
N75B C78B H78D 108.7
N10B C78B H78D 108.7
H78C C78B H78D 107.6
N12B C79B N77B 114.3(7)
N12B C79B H79C 108.7
N77B C79B H79C 108.7
N12B C79B H79D 108.7
N77B C79B H79D 108.7
H79C C79B H79D 107.6
N4C C1C H1C1 109.5
N4C C1C H1C2 109.5
H1C1 C1C H1C2 109.5
N4C C1C H1C3 109.5
H1C1 C1C H1C3 109.5
H1C2 C1C H1C3 109.5
N4C C2C H2C1 109.5
N4C C2C H2C2 109.5
H2C1 C2C H2C2 109.5
N4C C2C H2C3 109.5
H2C1 C2C H2C3 109.5
H2C2 C2C H2C3 109.5
N4C C3C H3C1 109.5
N4C C3C H3C2 109.5
H3C1 C3C H3C2 109.5
N4C C3C H3C3 109.5
H3C1 C3C H3C3 109.5
H3C2 C3C H3C3 109.5
C2C N4C C1C 107.0(7)
C2C N4C C5C 107.6(9)
C1C N4C C5C 112.5(8)
C2C N4C C3C 110.4(8)
C1C N4C C3C 108.7(8)
C5C N4C C3C 110.5(9)
C6C C5C C10C 119.7(12)
C6C C5C N4C 123.8(11)
C10C C5C N4C 116.1(10)
C5C C6C C7C 119.8(12)
C5C C6C H6C 120.1
C7C C6C H6C 120.1
C12C C7C C8C 120.4(11)
C12C C7C C6C 119.6(11)
C8C C7C C6C 120.0(11)
C9C C8C C7C 119.7(12)
C9C C8C H8C 120.2
C7C C8C H8C 120.2
C14C C9C C8C 118.4(12)
C14C C9C H9C 120.8
C8C C9C H9C 120.8
C11C C10C C5C 121.1(13)
C11C C10C H10C 119.4
C5C C10C H10C 119.4
C10C C11C C12C 118.9(13)
C10C C11C H11C 120.6
C12C C11C H11C 120.6
C7C C12C C11C 120.4(11)
C7C C12C C13C 120.6(11)
C11C C12C C13C 118.8(10)
C14C C13C C12C 117.5(12)
C14C C13C H13C 121.3
C12C C13C H13C 121.3
C13C C14C C9C 123.2(12)
C13C C14C N15C 117.2(10)
C9C C14C N15C 119.2(10)
C16C N15C C14C 117.8(8)
C16C N15C C18C 108.3(7)
C14C N15C C18C 103.8(8)
C16C N15C C17C 108.3(8)
C14C N15C C17C 109.1(9)
C18C N15C C17C 109.3(7)
N15C C16C H16C 109.5
N15C C16C H16D 109.5
H16C C16C H16D 109.5
N15C C16C H16E 109.5
H16C C16C H16E 109.5
H16D C16C H16E 109.5
N15C C17C H17A 109.5
N15C C17C H17B 109.5
H17A C17C H17B 109.5
N15C C17C H17C 109.5
H17A C17C H17C 109.5
H17B C17C H17C 109.5
N15C C18C H18E 109.5
N15C C18C H18F 109.5
H18E C18C H18F 109.5
N15C C18C H18G 109.5
H18E C18C H18G 109.5
H18F C18C H18G 109.5
N4D C1D H1D1 109.5
N4D C1D H1D2 109.5
H1D1 C1D H1D2 109.5
N4D C1D H1D3 109.5
H1D1 C1D H1D3 109.5
H1D2 C1D H1D3 109.5
N4D C2D H2D1 109.5
N4D C2D H2D2 109.5
H2D1 C2D H2D2 109.5
N4D C2D H2D3 109.5
H2D1 C2D H2D3 109.5
H2D2 C2D H2D3 109.5
N4D C3D H3D1 109.5
N4D C3D H3D2 109.5
H3D1 C3D H3D2 109.5
N4D C3D H3D3 109.5
H3D1 C3D H3D3 109.5
H3D2 C3D H3D3 109.5
C5D N4D C2D 109.6(10)
C5D N4D C3D 106.4(10)
C2D N4D C3D 106.7(7)
C5D N4D C1D 115.0(7)
C2D N4D C1D 110.7(7)
C3D N4D C1D 108.1(7)
C6D C5D C10D 123.1(12)
C6D C5D N4D 119.7(11)
C10D C5D N4D 116.6(10)
C5D C6D C7D 117.4(13)
C5D C6D H6D 121.3
C7D C6D H6D 121.3
C8D C7D C12D 119.3(11)
C8D C7D C6D 119.7(11)
C12D C7D C6D 120.8(12)
C7D C8D C9D 119.8(14)
C7D C8D H8D 120.1
C9D C8D H8D 120.1
C8D C9D C14D 119.7(14)
C8D C9D H9D 120.2
C14D C9D H9D 120.2
C5D C10D C11D 118.2(13)
C5D C10D H10D 120.9
C11D C10D H10D 120.9
C10D C11D C12D 120.4(13)
C10D C11D H11D 119.8
C12D C11D H11D 119.8
C11D C12D C7D 119.3(11)
C11D C12D C13D 120.0(11)
C7D C12D C13D 120.6(11)
C14D C13D C12D 118.6(13)
C14D C13D H13D 120.7
C12D C13D H13D 120.7
C13D C14D C9D 121.0(13)
C13D C14D N15D 121.7(11)
C9D C14D N15D 116.3(11)
C18D N15D C16D 109.5(9)
C18D N15D C14D 110.2(10)
C16D N15D C14D 114.4(8)
C18D N15D C17D 108.4(8)
C16D N15D C17D 106.1(8)
C14D N15D C17D 108.0(10)
N15D C16D H16F 109.5
N15D C16D H16G 109.5
H16F C16D H16G 109.5
N15D C16D H16H 109.5
H16F C16D H16H 109.5
H16G C16D H16H 109.5
N15D C17D H17D 109.5
N15D C17D H17E 109.5
H17D C17D H17E 109.5
N15D C17D H17F 109.5
H17D C17D H17F 109.5
H17E C17D H17F 109.5
N15D C18D H18H 109.5
N15D C18D H18I 109.5
H18H C18D H18I 109.5
N15D C18D H18J 109.5
H18H C18D H18J 109.5
H18I C18D H18J 109.5
O1E S1E O2E 117.0(6)
O1E S1E O3E 115.5(6)
O2E S1E O3E 111.0(6)
O1E S1E C1E 108.2(6)
O2E S1E C1E 100.6(6)
O3E S1E C1E 102.3(6)
F3E C1E F1E 108.3(10)
F3E C1E F2E 106.5(9)
F1E C1E F2E 109.7(9)
F3E C1E S1E 109.2(8)
F1E C1E S1E 112.7(8)
F2E C1E S1E 110.2(8)
O3F S1F O1F 117.3(7)
O3F S1F O2F 113.3(6)
O1F S1F O2F 113.5(6)
O3F S1F C1F 106.9(6)
O1F S1F C1F 103.8(6)
O2F S1F C1F 99.7(6)
F3F C1F F1F 108.7(9)
F3F C1F F2F 107.9(9)
F1F C1F F2F 106.1(9)
F3F C1F S1F 112.8(8)
F1F C1F S1F 112.0(8)
F2F C1F S1F 109.1(8)
O2G S1G O3G 115.5(7)
O2G S1G O1G 116.9(7)
O3G S1G O1G 110.9(7)
O2G S1G C1G 106.7(7)
O3G S1G C1G 103.8(7)
O1G S1G C1G 101.0(7)
F3G C1G F1G 113.4(10)
F3G C1G F2G 107.7(10)
F1G C1G F2G 111.7(10)
F3G C1G S1G 108.6(9)
F1G C1G S1G 105.3(9)
F2G C1G S1G 110.1(9)
O3H S1H O1H 119.6(8)
O3H S1H O2H 113.9(8)
O1H S1H O2H 117.8(8)
O3H S1H C1H 95.7(9)
O1H S1H C1H 104.4(9)
O2H S1H C1H 99.3(8)
F1H C1H F2H 112.8(11)
F1H C1H F3H 107.3(11)
F2H C1H F3H 109.0(11)
F1H C1H S1H 111.9(11)
F2H C1H S1H 110.0(10)
F3H C1H S1H 105.5(11)

loop_
_geom_bond_atom_site_label_1
_geom_bond_atom_site_label_2
_geom_bond_distance
N10A C13A 1.361(10)
N10A C11A 1.443(10)
N10A C78A 1.457(11)
C11A N12A 1.449(10)
C11A C16A 1.540(12)
C11A H11A 1.0000
N12A C14A 1.379(12)
N12A C79A 1.454(12)
C13A O13A 1.219(10)
C13A N15A 1.386(11)
C14A O14A 1.200(10)
C14A N17A 1.376(12)
N15A C18A 1.452(11)
N15A C16A 1.465(10)
C16A N17A 1.456(10)
C16A H16A 1.0000
N17A C19A 1.444(12)
C18A N20A 1.449(10)
C18A H18A 0.9900
C18A H18B 0.9900
C19A N22A 1.465(10)
C19A H19A 0.9900
C19A H19B 0.9900
N20A C23A 1.368(10)
N20A C21A 1.447(11)
C21A N22A 1.449(12)
C21A C26A 1.539(12)
C21A H21A 1.0000
N22A C24A 1.348(12)
C23A O23A 1.222(9)
C23A N25A 1.364(10)
C24A O24A 1.234(12)
C24A N27A 1.365(11)
N25A C28A 1.443(9)
N25A C26A 1.457(10)
C26A N27A 1.438(11)
C26A H26A 1.0000
N27A C29A 1.453(10)
C28A N30A 1.456(10)
C28A H28A 0.9900
C28A H28B 0.9900
C29A N32A 1.441(10)
C29A H29A 0.9900
C29A H29B 0.9900
N30A C33A 1.368(10)
N30A C31A 1.448(10)
C31A N32A 1.469(9)
C31A C36A 1.547(11)
C31A H31A 1.0000
N32A C34A 1.362(11)
C33A O33A 1.236(10)
C33A N35A 1.372(11)
C34A O34A 1.229(9)
C34A N37A 1.372(10)
N35A C36A 1.437(10)
N35A C38A 1.451(10)
C36A N37A 1.446(10)
C36A H36A 1.0000
N37A C39A 1.442(10)
C38A N40A 1.454(10)
C38A H38A 0.9900
C38A H38B 0.9900
C39A N42A 1.458(10)
C39A H39A 0.9900
C39A H39B 0.9900
N40A C43A 1.363(10)
N40A C41A 1.447(10)
C41A N42A 1.431(10)
C41A C46A 1.535(11)
C41A H41A 1.0000
N42A C44A 1.355(10)
C43A O43A 1.238(10)
C43A N45A 1.367(10)
C44A O44A 1.231(9)
C44A N47A 1.355(10)
N45A C48A 1.433(10)
N45A C46A 1.449(10)
C46A N47A 1.467(9)
C46A H46A 1.0000
N47A C49A 1.447(10)
C48A N50A 1.439(10)
C48A H48A 0.9900
C48A H48B 0.9900
C49A N52A 1.425(10)
C49A H49A 0.9900
C49A H49B 0.9900
N50A C53A 1.353(10)
N50A C51A 1.450(10)
C51A N52A 1.465(10)
C51A C56A 1.535(11)
C51A H51A 1.0000
N52A C54A 1.354(10)
C53A O53A 1.233(9)
C53A N55A 1.357(10)
C54A O54A 1.221(9)
C54A N57A 1.370(10)
N55A C56A 1.444(10)
N55A C58A 1.450(10)
C56A N57A 1.461(9)
C56A H56A 1.0000
N57A C59A 1.441(10)
C58A N60A 1.456(10)
C58A H58A 0.9900
C58A H58B 0.9900
C59A N62A 1.428(10)
C59A H59A 0.9900
C59A H59B 0.9900
N60A C63A 1.365(11)
N60A C61A 1.465(10)
C61A N62A 1.449(10)
C61A C66A 1.531(11)
C61A H61A 1.0000
N62A C64A 1.372(10)
C63A O63A 1.201(10)
C63A N65A 1.387(11)
C64A O64A 1.224(10)
C64A N67A 1.364(11)
N65A C66A 1.436(11)
N65A C68A 1.445(11)
C66A N67A 1.479(10)
C66A H66A 1.0000
N67A C69A 1.436(11)
C68A N70A 1.450(11)
C68A H68A 0.9900
C68A H68B 0.9900
C69A N72A 1.450(11)
C69A H69A 0.9900
C69A H69B 0.9900
N70A C73A 1.338(11)
N70A C71A 1.478(10)
C71A N72A 1.444(10)
C71A C76A 1.558(12)
C71A H71A 1.0000
N72A C74A 1.356(12)
C73A O73A 1.241(10)
C73A N75A 1.369(11)
C74A O74A 1.229(11)
C74A N77A 1.364(11)
N75A C78A 1.442(11)
N75A C76A 1.448(10)
C76A N77A 1.448(11)
C76A H76A 1.0000
N77A C79A 1.433(11)
C78A H78A 0.9900
C78A H78B 0.9900
C79A H79A 0.9900
C79A H79B 0.9900
N10B C13B 1.379(11)
N10B C78B 1.447(10)
N10B C11B 1.463(10)
C11B N12B 1.437(10)
C11B C16B 1.544(11)
C11B H11B 1.0000
N12B C14B 1.371(10)
N12B C79B 1.448(10)
C13B O13B 1.227(10)
C13B N15B 1.372(10)
C14B O14B 1.219(9)
C14B N17B 1.372(11)
N15B C18B 1.434(10)
N15B C16B 1.463(10)
C16B N17B 1.461(9)
C16B H16B 1.0000
N17B C19B 1.447(9)
C18B N20B 1.443(10)
C18B H18C 0.9900
C18B H18D 0.9900
C19B N22B 1.454(10)
C19B H19C 0.9900
C19B H19D 0.9900
N20B C23B 1.370(10)
N20B C21B 1.446(9)
C21B N22B 1.445(9)
C21B C26B 1.541(10)
C21B H21B 1.0000
N22B C24B 1.377(10)
C23B O23B 1.218(9)
C23B N25B 1.371(10)
C24B O24B 1.223(9)
C24B N27B 1.358(10)
N25B C28B 1.430(10)
N25B C26B 1.448(9)
C26B N27B 1.460(9)
C26B H26B 1.0000
N27B C29B 1.446(9)
C28B N30B 1.454(10)
C28B H28C 0.9900
C28B H28D 0.9900
C29B N32B 1.443(9)
C29B H29C 0.9900
C29B H29D 0.9900
N30B C33B 1.359(10)
N30B C31B 1.458(9)
C31B N32B 1.454(9)
C31B C36B 1.542(11)
C31B H31B 1.0000
N32B C34B 1.365(10)
C33B O33B 1.234(9)
C33B N35B 1.372(10)
C34B O34B 1.225(9)
C34B N37B 1.371(10)
N35B C38B 1.440(10)
N35B C36B 1.455(9)
C36B N37B 1.438(10)
C36B H36B 1.0000
N37B C39B 1.444(9)
C38B N40B 1.436(10)
C38B H38C 0.9900
C38B H38D 0.9900
C39B N42B 1.435(10)
C39B H39C 0.9900
C39B H39D 0.9900
N40B C43B 1.382(10)
N40B C41B 1.450(10)
C41B N42B 1.447(10)
C41B C46B 1.556(11)
C41B H41B 1.0000
N42B C44B 1.355(11)
C43B O43B 1.214(10)
C43B N45B 1.369(10)
C44B O44B 1.248(9)
C44B N47B 1.367(10)
N45B C48B 1.442(10)
N45B C46B 1.463(10)
C46B N47B 1.439(10)
C46B H46B 1.0000
N47B C49B 1.440(10)
C48B N50B 1.445(11)
C48B H48C 0.9900
C48B H48D 0.9900
C49B N52B 1.433(11)
C49B H49C 0.9900
C49B H49D 0.9900
N50B C53B 1.357(11)
N50B C51B 1.442(10)
C51B N52B 1.485(10)
C51B C56B 1.521(12)
C51B H51B 1.0000
N52B C54B 1.366(11)
C53B O53B 1.228(10)
C53B N55B 1.356(11)
C54B O54B 1.211(11)
C54B N57B 1.364(11)
N55B C58B 1.439(11)
N55B C56B 1.459(11)
C56B N57B 1.460(12)
C56B H56B 1.0000
N57B C59B 1.450(12)
C58B N60B 1.448(12)
C58B H58C 0.9900
C58B H58D 0.9900
C59B N62B 1.448(13)
C59B H59C 0.9900
C59B H59D 0.9900
N60B C63B 1.372(13)
N60B C61B 1.456(11)
C61B N62B 1.463(11)
C61B C66B 1.562(14)
C61B H61B 1.0000
N62B C64B 1.341(13)
C63B O63B 1.212(12)
C63B N65B 1.355(13)
C64B O64B 1.227(11)
C64B N67B 1.371(12)
N65B C66B 1.452(12)
N65B C68B 1.453(13)
C66B N67B 1.436(11)
C66B H66B 1.0000
N67B C69B 1.460(12)
C68B N70B 1.433(12)
C68B H68C 0.9900
C68B H68D 0.9900
C69B N72B 1.432(12)
C69B H69C 0.9900
C69B H69D 0.9900
N70B C73B 1.367(12)
N70B C71B 1.469(11)
C71B N72B 1.445(11)
C71B C76B 1.540(14)
C71B H71B 1.0000
N72B C74B 1.380(11)
C73B O73B 1.232(10)
C73B N75B 1.356(12)
C74B O74B 1.229(10)
C74B N77B 1.355(12)
N75B C78B 1.433(11)
N75B C76B 1.460(10)
C76B N77B 1.465(10)
C76B H76B 1.0000
N77B C79B 1.454(11)
C78B H78C 0.9900
C78B H78D 0.9900
C79B H79C 0.9900
C79B H79D 0.9900
C1C N4C 1.499(11)
C1C H1C1 0.9800
C1C H1C2 0.9800
C1C H1C3 0.9800
C2C N4C 1.491(11)
C2C H2C1 0.9800
C2C H2C2 0.9800
C2C H2C3 0.9800
C3C N4C 1.521(12)
C3C H3C1 0.9800
C3C H3C2 0.9800
C3C H3C3 0.9800
N4C C5I 1.45(2)
N4C C5C 1.501(12)
C5C C6C 1.395(10)
C5C C10C 1.397(10)
C6C C7C 1.405(10)
C6C H6C 0.9500
C7C C12C 1.402(9)
C7C C8C 1.403(10)
C8C C9C 1.397(10)
C8C H8C 0.9500
C9C C14C 1.397(10)
C9C H9C 0.9500
C10C C11C 1.390(10)
C10C H10C 0.9500
C11C C12C 1.404(10)
C11C H11C 0.9500
C12C C13C 1.405(10)
C13C C14C 1.385(10)
C13C H13C 0.9500
C14C N15C 1.495(11)
N15C C16C 1.483(12)
N15C C18C 1.497(11)
N15C C17C 1.517(11)
N15C C14I 1.54(2)
C16C H16C 0.9800
C16C H16D 0.9800
C16C H16E 0.9800
C17C H17A 0.9800
C17C H17B 0.9800
C17C H17C 0.9800
C18C H18E 0.9800
C18C H18F 0.9800
C18C H18G 0.9800
C1D N4D 1.509(12)
C1D H1D1 0.9800
C1D H1D2 0.9800
C1D H1D3 0.9800
C2D N4D 1.507(10)
C2D H2D1 0.9800
C2D H2D2 0.9800
C2D H2D3 0.9800
C3D N4D 1.508(11)
C3D H3D1 0.9800
C3D H3D2 0.9800
C3D H3D3 0.9800
N4D C5D 1.492(12)
N4D C5J 1.50(3)
C5D C6D 1.379(10)
C5D C10D 1.392(10)
C6D C7D 1.400(10)
C6D H6D 0.9500
C7D C8D 1.397(10)
C7D C12D 1.399(10)
C8D C9D 1.399(10)
C8D H8D 0.9500
C9D C14D 1.400(10)
C9D H9D 0.9500
C10D C11D 1.393(10)
C10D H10D 0.9500
C11D C12D 1.399(10)
C11D H11D 0.9500
C12D C13D 1.411(10)
C13D C14D 1.384(10)
C13D H13D 0.9500
C14D N15D 1.493(13)
N15D C18D 1.454(12)
N15D C14J 1.46(3)
N15D C16D 1.483(12)
N15D C17D 1.509(12)
C16D H16F 0.9800
C16D H16G 0.9800
C16D H16H 0.9800
C17D H17D 0.9800
C17D H17E 0.9800
C17D H17F 0.9800
C18D H18H 0.9800
C18D H18I 0.9800
C18D H18J 0.9800
O1E S1E 1.439(7)
O2E S1E 1.475(8)
O3E S1E 1.490(7)
S1E C1E 1.816(12)
C1E F3E 1.302(10)
C1E F1E 1.305(10)
C1E F2E 1.332(10)
O1F S1F 1.475(7)
O2F S1F 1.486(8)
O3F S1F 1.446(8)
S1F C1F 1.824(12)
C1F F3F 1.304(10)
C1F F1F 1.308(9)
C1F F2F 1.341(10)
O1G S1G 1.493(8)
O2G S1G 1.422(8)
O3G S1G 1.471(8)
S1G C1G 1.801(13)
C1G F3G 1.314(10)
C1G F1G 1.330(10)
C1G F2G 1.346(10)
O1H S1H 1.440(9)
O2H S1H 1.471(9)
O3H S1H 1.432(9)
S1H C1H 1.796(14)
C1H F1H 1.320(10)
C1H F2H 1.330(10)
C1H F3H 1.336(10)

loop_
_geom_torsion_atom_site_label_1
_geom_torsion_atom_site_label_2
_geom_torsion_atom_site_label_3
_geom_torsion_atom_site_label_4
_geom_torsion
C13A N10A C11A N12A -108.0(8)
C78A N10A C11A N12A 84.3(9)
C13A N10A C11A C16A 4.4(9)
C78A N10A C11A C16A -163.4(7)
N10A C11A N12A C14A 120.9(8)
C16A C11A N12A C14A 8.2(8)
N10A C11A N12A C79A -80.2(9)
C16A C11A N12A C79A 167.2(7)
C11A N10A C13A O13A -178.1(8)
C78A N10A C13A O13A -10.4(13)
C11A N10A C13A N15A 1.8(9)
C78A N10A C13A N15A 169.5(7)
C11A N12A C14A O14A 169.7(8)
C79A N12A C14A O14A 10.9(13)
C11A N12A C14A N17A -7.0(9)
C79A N12A C14A N17A -165.7(7)
O13A C13A N15A C18A 18.0(12)
N10A C13A N15A C18A -162.0(7)
O13A C13A N15A C16A 172.1(8)
N10A C13A N15A C16A -7.8(9)
C13A N15A C16A N17A 120.8(8)
C18A N15A C16A N17A -85.4(10)
C13A N15A C16A C11A 10.1(8)
C18A N15A C16A C11A 163.9(7)
N10A C11A C16A N17A -126.7(6)
N12A C11A C16A N17A -6.1(8)
N10A C11A C16A N15A -8.3(8)
N12A C11A C16A N15A 112.3(6)
O14A C14A N17A C19A -2.7(13)
N12A C14A N17A C19A 174.0(7)
O14A C14A N17A C16A -174.2(8)
N12A C14A N17A C16A 2.5(9)
N15A C16A N17A C14A -108.0(8)
C11A C16A N17A C14A 2.4(9)
N15A C16A N17A C19A 80.5(10)
C11A C16A N17A C19A -169.1(7)
C13A N15A C18A N20A -120.4(8)
C16A N15A C18A N20A 88.1(9)
C14A N17A C19A N22A 106.4(9)
C16A N17A C19A N22A -83.0(11)
N15A C18A N20A C23A 113.9(9)
N15A C18A N20A C21A -82.5(11)
C23A N20A C21A N22A -116.3(8)
C18A N20A C21A N22A 78.9(11)
C23A N20A C21A C26A -5.4(10)
C18A N20A C21A C26A -170.3(8)
N20A C21A N22A C24A 115.3(10)
C26A C21A N22A C24A 4.2(12)
N20A C21A N22A C19A -82.7(11)
C26A C21A N22A C19A 166.2(9)
N17A C19A N22A C24A -113.1(11)
N17A C19A N22A C21A 86.4(12)
C21A N20A C23A O23A -173.7(8)
C18A N20A C23A O23A -8.5(14)
C21A N20A C23A N25A 7.2(10)
C18A N20A C23A N25A 172.4(8)
C21A N22A C24A O24A 173.6(12)
C19A N22A C24A O24A 11.4(19)
C21A N22A C24A N27A -7.5(13)
C19A N22A C24A N27A -169.7(9)
O23A C23A N25A C28A 8.9(13)
N20A C23A N25A C28A -172.0(7)
O23A C23A N25A C26A 175.0(8)
N20A C23A N25A C26A -5.9(10)
C23A N25A C26A N27A 115.1(8)
C28A N25A C26A N27A -79.1(10)
C23A N25A C26A C21A 2.4(10)
C28A N25A C26A C21A 168.2(8)
N20A C21A C26A N27A -119.3(8)
N22A C21A C26A N27A 0.6(10)
N20A C21A C26A N25A 1.7(9)
N22A C21A C26A N25A 121.6(8)
O24A C24A N27A C26A -173.2(11)
N22A C24A N27A C26A 7.9(13)
O24A C24A N27A C29A -6.1(18)
N22A C24A N27A C29A 175.0(9)
N25A C26A N27A C24A -117.8(9)
C21A C26A N27A C24A -5.1(11)
N25A C26A N27A C29A 75.4(11)
C21A C26A N27A C29A -172.0(8)
C23A N25A C28A N30A -107.6(9)
C26A N25A C28A N30A 87.9(10)
C24A N27A C29A N32A 110.2(10)
C26A N27A C29A N32A -84.3(11)
N25A C28A N30A C33A 106.0(8)
N25A C28A N30A C31A -84.8(9)
C33A N30A C31A N32A -113.8(7)
C28A N30A C31A N32A 75.8(9)
C33A N30A C31A C36A -2.0(8)
C28A N30A C31A C36A -172.4(6)
N27A C29A N32A C34A -107.8(8)
N27A C29A N32A C31A 88.3(9)
N30A C31A N32A C34A 115.0(7)
C36A C31A N32A C34A 2.8(8)
N30A C31A N32A C29A -79.7(9)
C36A C31A N32A C29A 168.1(7)
C31A N30A C33A O33A -174.0(7)
C28A N30A C33A O33A -3.7(12)
C31A N30A C33A N35A 4.1(9)
C28A N30A C33A N35A 174.4(7)
C29A N32A C34A O34A 8.9(12)
C31A N32A C34A O34A 174.6(7)
C29A N32A C34A N37A -169.7(7)
C31A N32A C34A N37A -4.0(9)
O33A C33A N35A C36A 173.4(7)
N30A C33A N35A C36A -4.6(9)
O33A C33A N35A C38A 12.8(12)
N30A C33A N35A C38A -165.2(7)
C33A N35A C36A N37A 114.9(8)
C38A N35A C36A N37A -84.8(9)
C33A N35A C36A C31A 3.2(8)
C38A N35A C36A C31A 163.6(6)
N30A C31A C36A N35A -0.7(7)
N32A C31A C36A N35A 119.3(6)
N30A C31A C36A N37A -120.6(6)
N32A C31A C36A N37A -0.6(7)
O34A C34A N37A C39A -8.0(12)
N32A C34A N37A C39A 170.6(7)
O34A C34A N37A C36A -175.1(7)
N32A C34A N37A C36A 3.6(9)
N35A C36A N37A C34A -113.2(7)
C31A C36A N37A C34A -1.7(8)
N35A C36A N37A C39A 80.0(9)
C31A C36A N37A C39A -168.6(7)
C33A N35A C38A N40A -115.4(8)
C36A N35A C38A N40A 85.9(9)
C34A N37A C39A N42A 112.6(8)
C36A N37A C39A N42A -81.7(10)
N35A C38A N40A C43A 114.2(8)
N35A C38A N40A C41A -81.2(10)
C43A N40A C41A N42A -114.0(8)
C38A N40A C41A N42A 80.2(9)
C43A N40A C41A C46A -0.6(9)
C38A N40A C41A C46A -166.4(7)
N40A C41A N42A C44A 115.4(8)
C46A C41A N42A C44A 2.6(9)
N40A C41A N42A C39A -81.6(10)
C46A C41A N42A C39A 165.7(7)
N37A C39A N42A C44A -115.0(8)
N37A C39A N42A C41A 83.8(10)
C41A N40A C43A O43A -176.4(8)
C38A N40A C43A O43A -10.2(13)
C41A N40A C43A N45A 3.0(9)
C38A N40A C43A N45A 169.2(7)
C41A N42A C44A O44A 174.4(8)
C39A N42A C44A O44A 11.6(13)
C41A N42A C44A N47A -5.5(9)
C39A N42A C44A N47A -168.3(7)
O43A C43A N45A C48A 9.5(13)
N40A C43A N45A C48A -169.9(7)
O43A C43A N45A C46A 175.1(8)
N40A C43A N45A C46A -4.3(9)
C43A N45A C46A N47A 114.4(8)
C48A N45A C46A N47A -80.3(10)
C43A N45A C46A C41A 3.8(9)
C48A N45A C46A C41A 169.1(7)
N42A C41A C46A N45A 120.0(7)
N40A C41A C46A N45A -1.9(8)
N42A C41A C46A N47A 1.0(8)
N40A C41A C46A N47A -120.8(6)
O44A C44A N47A C49A -13.6(13)
N42A C44A N47A C49A 166.3(7)
O44A C44A N47A C46A -173.7(8)
N42A C44A N47A C46A 6.2(9)
N45A C46A N47A C44A -116.0(7)
C41A C46A N47A C44A -4.4(9)
N45A C46A N47A C49A 83.6(9)
C41A C46A N47A C49A -164.9(7)
C43A N45A C48A N50A -113.6(9)
C46A N45A C48A N50A 82.6(10)
C44A N47A C49A N52A 114.7(8)
C46A N47A C49A N52A -87.0(9)
N45A C48A N50A C53A 115.4(8)
N45A C48A N50A C51A -85.8(10)
C53A N50A C51A N52A -116.5(7)
C48A N50A C51A N52A 82.8(9)
C53A N50A C51A C56A -4.1(8)
C48A N50A C51A C56A -164.8(7)
N47A C49A N52A C54A -114.0(8)
N47A C49A N52A C51A 83.0(9)
N50A C51A N52A C54A 116.1(7)
C56A C51A N52A C54A 4.1(9)
N50A C51A N52A C49A -79.2(10)
C56A C51A N52A C49A 168.8(7)
C48A N50A C53A O53A -12.5(13)
C51A N50A C53A O53A -173.3(8)
C48A N50A C53A N55A 167.2(7)
C51A N50A C53A N55A 6.4(9)
C49A N52A C54A O54A 8.5(12)
C51A N52A C54A O54A 173.4(8)
C49A N52A C54A N57A -172.2(7)
C51A N52A C54A N57A -7.3(9)
O53A C53A N55A C56A 173.6(7)
N50A C53A N55A C56A -6.1(9)
O53A C53A N55A C58A 3.7(12)
N50A C53A N55A C58A -176.0(7)
C53A N55A C56A N57A 114.9(7)
C58A N55A C56A N57A -75.2(9)
C53A N55A C56A C51A 3.3(8)
C58A N55A C56A C51A 173.2(7)
N50A C51A C56A N55A 0.4(8)
N52A C51A C56A N55A 120.4(6)
N50A C51A C56A N57A -119.5(6)
N52A C51A C56A N57A 0.5(8)
O54A C54A N57A C59A -11.7(12)
N52A C54A N57A C59A 168.9(7)
O54A C54A N57A C56A -172.9(7)
N52A C54A N57A C56A 7.7(9)
N55A C56A N57A C54A -116.7(7)
C51A C56A N57A C54A -4.9(8)
N55A C56A N57A C59A 82.5(9)
C51A C56A N57A C59A -165.6(7)
C53A N55A C58A N60A -109.5(8)
C56A N55A C58A N60A 81.8(9)
C54A N57A C59A N62A 112.9(8)
C56A N57A C59A N62A -88.2(9)
N55A C58A N60A C63A 115.0(8)
N55A C58A N60A C61A -89.5(9)
C63A N60A C61A N62A -119.6(8)
C58A N60A C61A N62A 83.1(9)
C63A N60A C61A C66A -8.1(8)
C58A N60A C61A C66A -165.3(7)
N57A C59A N62A C64A -105.0(8)
N57A C59A N62A C61A 80.7(9)
N60A C61A N62A C64A 109.7(8)
C66A C61A N62A C64A -1.1(8)
N60A C61A N62A C59A -75.5(9)
C66A C61A N62A C59A 173.6(7)
C58A N60A C63A O63A -14.9(12)
C61A N60A C63A O63A -172.5(8)
C58A N60A C63A N65A 165.7(7)
C61A N60A C63A N65A 8.0(9)
C59A N62A C64A O64A 1.0(12)
C61A N62A C64A O64A 176.0(7)
C59A N62A C64A N67A -177.5(7)
C61A N62A C64A N67A -2.5(9)
O63A C63A N65A C66A 176.1(8)
N60A C63A N65A C66A -4.5(9)
O63A C63A N65A C68A 6.8(13)
N60A C63A N65A C68A -173.8(7)
C63A N65A C66A N67A 111.9(8)
C68A N65A C66A N67A -78.9(10)
C63A N65A C66A C61A -0.5(9)
C68A N65A C66A C61A 168.7(7)
N62A C61A C66A N65A 124.3(7)
N60A C61A C66A N65A 4.9(8)
N62A C61A C66A N67A 4.0(8)
N60A C61A C66A N67A -115.4(6)
O64A C64A N67A C69A -12.2(13)
N62A C64A N67A C69A 166.3(7)
O64A C64A N67A C66A -173.1(7)
N62A C64A N67A C66A 5.4(9)
N65A C66A N67A C64A -119.2(8)
C61A C66A N67A C64A -5.9(8)
N65A C66A N67A C69A 80.1(10)
C61A C66A N67A C69A -166.6(7)
C63A N65A C68A N70A -105.8(9)
C66A N65A C68A N70A 86.2(10)
C64A N67A C69A N72A 114.6(9)
C66A N67A C69A N72A -86.7(10)
N65A C68A N70A C73A 115.1(9)
N65A C68A N70A C71A -87.8(10)
C73A N70A C71A N72A -118.2(8)
C68A N70A C71A N72A 82.6(10)
C73A N70A C71A C76A -7.8(9)
C68A N70A C71A C76A -167.0(7)
N70A C71A N72A C74A 109.1(9)
C76A C71A N72A C74A -0.6(9)
N70A C71A N72A C69A -80.0(10)
C76A C71A N72A C69A 170.3(7)
N67A C69A N72A C74A -104.7(10)
N67A C69A N72A C71A 85.5(10)
C68A N70A C73A O73A -14.8(13)
C71A N70A C73A O73A -173.9(8)
C68A N70A C73A N75A 165.8(7)
C71A N70A C73A N75A 6.7(9)
C71A N72A C74A O74A 176.1(9)
C69A N72A C74A O74A 5.4(14)
C71A N72A C74A N77A -4.1(10)
C69A N72A C74A N77A -174.8(8)
O73A C73A N75A C78A 7.0(13)
N70A C73A N75A C78A -173.5(7)
O73A C73A N75A C76A 178.1(8)
N70A C73A N75A C76A -2.4(9)
C73A N75A C76A N77A 109.3(8)
C78A N75A C76A N77A -79.6(10)
C73A N75A C76A C71A -2.4(9)
C78A N75A C76A C71A 168.7(7)
N72A C71A C76A N77A 4.7(8)
N70A C71A C76A N77A -114.1(7)
N72A C71A C76A N75A 124.5(7)
N70A C71A C76A N75A 5.8(8)
O74A C74A N77A C79A -16.9(16)
N72A C74A N77A C79A 163.2(9)
O74A C74A N77A C76A -172.7(9)
N72A C74A N77A C76A 7.5(11)
N75A C76A N77A C74A -119.5(8)
C71A C76A N77A C74A -7.5(9)
N75A C76A N77A C79A 84.8(10)
C71A C76A N77A C79A -163.2(8)
C73A N75A C78A N10A -109.1(9)
C76A N75A C78A N10A 80.8(10)
C13A N10A C78A N75A 108.6(9)
C11A N10A C78A N75A -84.9(9)
C74A N77A C79A N12A 118.1(10)
C76A N77A C79A N12A -88.6(11)
C14A N12A C79A N77A -119.7(9)
C11A N12A C79A N77A 83.3(10)
C13B N10B C11B N12B -117.5(8)
C78B N10B C11B N12B 83.2(10)
C13B N10B C11B C16B -5.2(10)
C78B N10B C11B C16B -164.5(8)
N10B C11B N12B C14B 113.9(8)
C16B C11B N12B C14B 1.8(9)
N10B C11B N12B C79B -77.0(10)
C16B C11B N12B C79B 170.9(8)
C78B N10B C13B O13B -13.0(16)
C11B N10B C13B O13B -172.7(9)
C78B N10B C13B N15B 166.9(8)
C11B N10B C13B N15B 7.2(11)
C11B N12B C14B O14B 173.9(8)
C79B N12B C14B O14B 4.8(14)
C11B N12B C14B N17B -5.7(10)
C79B N12B C14B N17B -174.8(8)
O13B C13B N15B C18B 3.8(15)
N10B C13B N15B C18B -176.1(7)
O13B C13B N15B C16B 173.6(9)
N10B C13B N15B C16B -6.3(10)
C13B N15B C16B N17B 114.1(8)
C18B N15B C16B N17B -76.2(10)
C13B N15B C16B C11B 3.0(9)
C18B N15B C16B C11B 172.6(7)
N12B C11B C16B N17B 2.5(8)
N10B C11B C16B N17B -117.6(7)
N12B C11B C16B N15B 121.4(7)
N10B C11B C16B N15B 1.3(8)
O14B C14B N17B C19B -12.2(13)
N12B C14B N17B C19B 167.4(7)
O14B C14B N17B C16B -172.1(8)
N12B C14B N17B C16B 7.5(9)
N15B C16B N17B C14B -117.6(8)
C11B C16B N17B C14B -6.2(9)
N15B C16B N17B C19B 83.0(9)
C11B C16B N17B C19B -165.6(7)
C13B N15B C18B N20B -108.1(9)
C16B N15B C18B N20B 83.3(10)
C14B N17B C19B N22B 113.4(8)
C16B N17B C19B N22B -89.1(9)
N15B C18B N20B C23B 112.4(8)
N15B C18B N20B C21B -88.6(9)
C23B N20B C21B N22B -118.3(7)
C18B N20B C21B N22B 81.2(9)
C23B N20B C21B C26B -6.0(8)
C18B N20B C21B C26B -166.6(6)
N20B C21B N22B C24B 111.8(7)
C26B C21B N22B C24B 0.1(8)
N20B C21B N22B C19B -75.6(9)
C26B C21B N22B C19B 172.7(6)
N17B C19B N22B C24B -106.5(8)
N17B C19B N22B C21B 81.6(9)
C18B N20B C23B O23B -11.6(12)
C21B N20B C23B O23B -172.5(7)
C18B N20B C23B N25B 168.6(6)
C21B N20B C23B N25B 7.7(8)
C21B N22B C24B O24B 175.6(7)
C19B N22B C24B O24B 2.9(12)
C21B N22B C24B N27B -3.2(8)
C19B N22B C24B N27B -175.9(6)
O23B C23B N25B C28B 5.8(12)
N20B C23B N25B C28B -174.4(7)
O23B C23B N25B C26B 174.2(7)
N20B C23B N25B C26B -6.0(8)
C23B N25B C26B N27B 114.0(7)
C28B N25B C26B N27B -77.9(9)
C23B N25B C26B C21B 2.1(8)
C28B N25B C26B C21B 170.3(7)
N22B C21B C26B N25B 122.8(6)
N20B C21B C26B N25B 2.2(7)
N22B C21B C26B N27B 2.7(7)
N20B C21B C26B N27B -117.9(6)
O24B C24B N27B C29B -13.9(12)
N22B C24B N27B C29B 164.9(6)
O24B C24B N27B C26B -173.6(7)
N22B C24B N27B C26B 5.2(8)
N25B C26B N27B C24B -117.5(7)
C21B C26B N27B C24B -4.9(8)
N25B C26B N27B C29B 82.8(8)
C21B C26B N27B C29B -164.6(6)
C23B N25B C28B N30B -110.9(8)
C26B N25B C28B N30B 82.1(9)
C24B N27B C29B N32B 114.5(8)
C26B N27B C29B N32B -87.7(8)
N25B C28B N30B C33B 116.4(8)
N25B C28B N30B C31B -89.1(8)
C33B N30B C31B N32B -117.1(7)
C28B N30B C31B N32B 85.7(8)
C33B N30B C31B C36B -5.2(8)
C28B N30B C31B C36B -162.3(6)
N27B C29B N32B C34B -112.3(8)
N27B C29B N32B C31B 82.6(9)
N30B C31B N32B C34B 114.5(7)
C36B C31B N32B C34B 2.2(8)
N30B C31B N32B C29B -79.0(9)
C36B C31B N32B C29B 168.7(6)
C28B N30B C33B O33B -16.2(12)
C31B N30B C33B O33B -173.0(7)
C28B N30B C33B N35B 164.9(7)
C31B N30B C33B N35B 8.1(8)
C29B N32B C34B O34B 8.4(13)
C31B N32B C34B O34B 175.0(8)
C29B N32B C34B N37B -170.3(7)
C31B N32B C34B N37B -3.7(9)
O33B C33B N35B C38B 12.9(12)
N30B C33B N35B C38B -168.2(7)
O33B C33B N35B C36B 173.3(7)
N30B C33B N35B C36B -7.8(9)
C33B N35B C36B N37B 115.6(7)
C38B N35B C36B N37B -83.8(9)
C33B N35B C36B C31B 4.3(8)
C38B N35B C36B C31B 164.9(6)
N32B C31B C36B N37B 0.1(7)
N30B C31B C36B N37B -119.0(6)
N32B C31B C36B N35B 119.5(6)
N30B C31B C36B N35B 0.5(7)
O34B C34B N37B C36B -174.9(8)
N32B C34B N37B C36B 3.8(9)
O34B C34B N37B C39B -9.4(13)
N32B C34B N37B C39B 169.2(7)
N35B C36B N37B C34B -113.4(7)
C31B C36B N37B C34B -2.3(8)
N35B C36B N37B C39B 81.3(9)
C31B C36B N37B C39B -167.6(7)
C33B N35B C38B N40B -116.4(8)
C36B N35B C38B N40B 85.1(9)
C34B N37B C39B N42B 112.8(8)
C36B N37B C39B N42B -83.2(9)
N35B C38B N40B C43B 113.2(8)
N35B C38B N40B C41B -81.3(9)
C43B N40B C41B N42B -114.1(7)
C38B N40B C41B N42B 79.0(9)
C43B N40B C41B C46B -2.0(8)
C38B N40B C41B C46B -168.9(7)
N37B C39B N42B C44B -114.3(8)
N37B C39B N42B C41B 85.8(9)
N40B C41B N42B C44B 115.1(7)
C46B C41B N42B C44B 2.4(8)
N40B C41B N42B C39B -83.1(9)
C46B C41B N42B C39B 164.2(6)
C38B N40B C43B O43B -8.5(12)
C41B N40B C43B O43B -175.5(7)
C38B N40B C43B N45B 170.4(7)
C41B N40B C43B N45B 3.3(8)
C39B N42B C44B O44B 12.6(12)
C41B N42B C44B O44B 174.4(7)
C39B N42B C44B N47B -166.6(7)
C41B N42B C44B N47B -4.8(9)
O43B C43B N45B C48B 11.7(12)
N40B C43B N45B C48B -167.1(7)
O43B C43B N45B C46B 175.4(7)
N40B C43B N45B C46B -3.4(9)
C43B N45B C46B N47B 113.5(8)
C48B N45B C46B N47B -83.3(9)
C43B N45B C46B C41B 2.1(8)
C48B N45B C46B C41B 165.2(7)
N42B C41B C46B N47B 0.8(8)
N40B C41B C46B N47B -119.8(6)
N42B C41B C46B N45B 120.6(6)
N40B C41B C46B N45B 0.0(7)
O44B C44B N47B C46B -173.8(7)
N42B C44B N47B C46B 5.4(9)
O44B C44B N47B C49B -2.4(12)
N42B C44B N47B C49B 176.8(7)
N45B C46B N47B C44B -114.7(8)
C41B C46B N47B C44B -3.8(8)
N45B C46B N47B C49B 73.9(10)
C41B C46B N47B C49B -175.2(7)
C43B N45B C48B N50B -108.5(8)
C46B N45B C48B N50B 89.6(9)
C44B N47B C49B N52B 107.6(9)
C46B N47B C49B N52B -82.0(10)
N45B C48B N50B C53B 106.0(9)
N45B C48B N50B C51B -81.7(10)
C53B N50B C51B N52B -111.3(8)
C48B N50B C51B N52B 75.6(10)
C53B N50B C51B C56B 1.3(9)
C48B N50B C51B C56B -171.8(7)
N47B C49B N52B C54B -113.8(9)
N47B C49B N52B C51B 90.2(10)
N50B C51B N52B C54B 119.0(8)
C56B C51B N52B C54B 6.1(9)
N50B C51B N52B C49B -82.7(10)
C56B C51B N52B C49B 164.4(7)
C51B N50B C53B O53B -175.3(8)
C48B N50B C53B O53B -2.1(14)
C51B N50B C53B N55B 2.8(10)
C48B N50B C53B N55B 176.0(8)
C49B N52B C54B O54B 15.7(14)
C51B N52B C54B O54B 173.9(8)
C49B N52B C54B N57B -164.7(8)
C51B N52B C54B N57B -6.5(10)
O53B C53B N55B C58B 10.2(15)
N50B C53B N55B C58B -167.9(9)
O53B C53B N55B C56B 171.9(8)
N50B C53B N55B C56B -6.1(11)
C53B N55B C56B N57B 117.4(9)
C58B N55B C56B N57B -81.3(11)
C53B N55B C56B C51B 6.6(10)
C58B N55B C56B C51B 167.9(9)
N50B C51B C56B N55B -4.5(9)
N52B C51B C56B N55B 115.5(7)
N50B C51B C56B N57B -123.3(7)
N52B C51B C56B N57B -3.3(8)
O54B C54B N57B C59B -5.9(15)
N52B C54B N57B C59B 174.6(8)
O54B C54B N57B C56B -176.2(9)
N52B C54B N57B C56B 4.2(10)
N55B C56B N57B C54B -110.8(9)
C51B C56B N57B C54B -0.4(10)
N55B C56B N57B C59B 78.9(11)
C51B C56B N57B C59B -170.7(8)
C53B N55B C58B N60B -113.6(10)
C56B N55B C58B N60B 86.7(12)
C54B N57B C59B N62B 104.9(10)
C56B N57B C59B N62B -85.7(11)
N55B C58B N60B C63B 103.9(10)
N55B C58B N60B C61B -83.5(11)
C63B N60B C61B N62B -106.0(10)
C58B N60B C61B N62B 80.7(12)
C63B N60B C61B C66B 3.5(10)
C58B N60B C61B C66B -169.8(8)
N57B C59B N62B C64B -118.6(10)
N57B C59B N62B C61B 89.4(11)
N60B C61B N62B C64B 119.9(9)
C66B C61B N62B C64B 10.7(10)
N60B C61B N62B C59B -85.3(11)
C66B C61B N62B C59B 165.5(8)
C58B N60B C63B O63B -3.1(16)
C61B N60B C63B O63B -176.3(10)
C58B N60B C63B N65B 175.5(8)
C61B N60B C63B N65B 2.3(11)
C59B N62B C64B O64B 17.4(15)
C61B N62B C64B O64B 171.6(9)
C59B N62B C64B N67B -162.3(8)
C61B N62B C64B N67B -8.1(11)
O63B C63B N65B C66B 170.6(11)
N60B C63B N65B C66B -7.9(11)
O63B C63B N65B C68B 17.6(17)
N60B C63B N65B C68B -160.9(9)
C63B N65B C66B N67B 121.5(9)
C68B N65B C66B N67B -85.6(10)
C63B N65B C66B C61B 9.7(10)
C68B N65B C66B C61B 162.7(8)
N60B C61B C66B N67B -127.3(7)
N62B C61B C66B N67B -9.1(9)
N60B C61B C66B N65B -7.5(9)
N62B C61B C66B N65B 110.7(8)
O64B C64B N67B C66B -178.3(9)
N62B C64B N67B C66B 1.4(10)
O64B C64B N67B C69B -3.7(14)
N62B C64B N67B C69B 176.0(8)
N65B C66B N67B C64B -106.5(9)
C61B C66B N67B C64B 5.2(10)
N65B C66B N67B C69B 78.9(11)
C61B C66B N67B C69B -169.4(8)
C63B N65B C68B N70B -118.9(10)
C66B N65B C68B N70B 90.2(11)
C64B N67B C69B N72B 106.3(9)
C66B N67B C69B N72B -79.8(11)
N65B C68B N70B C73B 119.7(10)
N65B C68B N70B C71B -83.6(11)
C73B N70B C71B N72B -120.3(8)
C68B N70B C71B N72B 80.4(10)
C73B N70B C71B C76B -8.7(9)
C68B N70B C71B C76B -168.0(8)
N67B C69B N72B C74B -111.2(10)
N67B C69B N72B C71B 87.0(11)
N70B C71B N72B C74B 108.9(9)
C76B C71B N72B C74B -2.2(10)
N70B C71B N72B C69B -87.4(11)
C76B C71B N72B C69B 161.5(8)
C68B N70B C73B O73B -12.2(14)
C71B N70B C73B O73B -170.6(8)
C68B N70B C73B N75B 166.0(8)
C71B N70B C73B N75B 7.5(9)
C69B N72B C74B O74B 13.0(15)
C71B N72B C74B O74B 176.5(8)
C69B N72B C74B N77B -166.0(8)
C71B N72B C74B N77B -2.5(10)
O73B C73B N75B C78B 1.6(13)
N70B C73B N75B C78B -176.6(7)
O73B C73B N75B C76B 175.4(8)
N70B C73B N75B C76B -2.8(9)
C73B N75B C76B N77B 109.6(9)
C78B N75B C76B N77B -76.6(11)
C73B N75B C76B C71B -2.6(9)
C78B N75B C76B C71B 171.1(7)
N72B C71B C76B N75B 126.0(7)
N70B C71B C76B N75B 6.5(8)
N72B C71B C76B N77B 5.6(9)
N70B C71B C76B N77B -113.9(7)
O74B C74B N77B C79B -14.9(13)
N72B C74B N77B C79B 164.1(7)
O74B C74B N77B C76B -172.4(8)
N72B C74B N77B C76B 6.6(10)
N75B C76B N77B C74B -120.1(9)
C71B C76B N77B C74B -7.6(9)
N75B C76B N77B C79B 82.3(10)
C71B C76B N77B C79B -165.2(7)
C73B N75B C78B N10B -105.1(9)
C76B N75B C78B N10B 81.9(10)
C13B N10B C78B N75B 114.0(10)
C11B N10B C78B N75B -88.6(11)
C14B N12B C79B N77B -108.8(9)
C11B N12B C79B N77B 83.2(11)
C74B N77B C79B N12B 116.1(9)
C76B N77B C79B N12B -88.7(9)
C2C N4C C5C C6C -101.5(18)
C1C N4C C5C C6C 16(2)
C3C N4C C5C C6C 137.9(17)
C2C N4C C5C C10C 70.6(18)
C1C N4C C5C C10C -171.8(14)
C3C N4C C5C C10C -50.1(19)
C10C C5C C6C C7C 6(3)
N4C C5C C6C C7C 177.7(15)
C5C C6C C7C C12C -1(3)
C5C C6C C7C C8C 179.9(17)
C12C C7C C8C C9C 1(3)
C6C C7C C8C C9C -179.5(16)
C7C C8C C9C C14C -4(3)
C6C C5C C10C C11C -5(3)
N4C C5C C10C C11C -177.1(15)
C5C C10C C11C C12C -2(3)
C8C C7C C12C C11C 173.8(17)
C6C C7C C12C C11C -5(3)
C8C C7C C12C C13C -1(3)
C6C C7C C12C C13C 179.9(16)
C10C C11C C12C C7C 7(3)
C10C C11C C12C C13C -178.6(16)
C7C C12C C13C C14C 3(3)
C11C C12C C13C C14C -171.7(17)
C12C C13C C14C C9C -6(3)
C12C C13C C14C N15C -179.0(14)
C8C C9C C14C C13C 6(3)
C8C C9C C14C N15C 179.3(15)
C13C C14C N15C C16C 6(2)
C9C C14C N15C C16C -167.5(14)
C13C C14C N15C C18C 125.4(15)
C9C C14C N15C C18C -47.9(18)
C13C C14C N15C C17C -118.2(15)
C9C C14C N15C C17C 68.5(18)
C2D N4D C5D C6D 127.2(18)
C3D N4D C5D C6D -117.7(18)
C1D N4D C5D C6D 2(2)
C2D N4D C5D C10D -61(2)
C3D N4D C5D C10D 54(2)
C1D N4D C5D C10D 173.1(15)
C10D C5D C6D C7D 8(3)
N4D C5D C6D C7D 179.1(16)
C5D C6D C7D C8D 165.8(19)
C5D C6D C7D C12D -9(3)
C12D C7D C8D C9D -10(3)
C6D C7D C8D C9D 174.9(18)
C7D C8D C9D C14D 2(3)
C6D C5D C10D C11D -6(3)
N4D C5D C10D C11D -176.9(16)
C5D C10D C11D C12D 4(3)
C10D C11D C12D C7D -5(3)
C10D C11D C12D C13D 177.9(19)
C8D C7D C12D C11D -167.1(19)
C6D C7D C12D C11D 8(3)
C8D C7D C12D C13D 10(3)
C6D C7D C12D C13D -175.3(18)
C11D C12D C13D C14D 175.3(19)
C7D C12D C13D C14D -1(3)
C12D C13D C14D C9D -7(3)
C12D C13D C14D N15D -175.0(16)
C8D C9D C14D C13D 6(3)
C8D C9D C14D N15D 175.2(16)
C13D C14D N15D C18D -144.5(18)
C9D C14D N15D C18D 47(2)
C13D C14D N15D C16D -21(2)
C9D C14D N15D C16D 170.4(15)
C13D C14D N15D C17D 97(2)
C9D C14D N15D C17D -71.6(19)
O1E S1E C1E F3E -59.4(9)
O2E S1E C1E F3E 63.8(9)
O3E S1E C1E F3E 178.3(9)
O1E S1E C1E F1E -179.7(9)
O2E S1E C1E F1E -56.6(9)
O3E S1E C1E F1E 57.9(9)
O1E S1E C1E F2E 57.3(9)
O2E S1E C1E F2E -179.5(8)
O3E S1E C1E F2E -65.1(9)
O3F S1F C1F F3F 178.0(9)
O1F S1F C1F F3F -57.4(10)
O2F S1F C1F F3F 59.9(9)
O3F S1F C1F F1F 55.0(10)
O1F S1F C1F F1F 179.6(9)
O2F S1F C1F F1F -63.1(9)
O3F S1F C1F F2F -62.1(9)
O1F S1F C1F F2F 62.5(9)
O2F S1F C1F F2F 179.7(8)
O2G S1G C1G F3G 59.3(10)
O3G S1G C1G F3G -178.3(9)
O1G S1G C1G F3G -63.4(10)
O2G S1G C1G F1G -62.4(10)
O3G S1G C1G F1G 60.0(10)
O1G S1G C1G F1G 174.9(9)
O2G S1G C1G F2G 177.0(9)
O3G S1G C1G F2G -60.5(10)
O1G S1G C1G F2G 54.4(10)
O3H S1H C1H F1H 54.8(12)
O1H S1H C1H F1H 177.3(11)
O2H S1H C1H F1H -60.6(12)
O3H S1H C1H F2H -71.5(12)
O1H S1H C1H F2H 51.1(12)
O2H S1H C1H F2H 173.1(12)
O3H S1H C1H F3H 171.2(11)
O1H S1H C1H F3H -66.3(12)
O2H S1H C1H F3H 55.8(12)
